data_1558086
loop_
_publ_author_name
'Fu, Xuemei'
'Lin, Xinzhang'
'Ren, Xiuqing'
'Wu, Ren'an'
'Liu, Chao'
'Huang, Jiahui'

_publ_section_title
;
 The synthesis and structure of the
 [PdAu<sub>13</sub>(PPh<sub>3</sub>)<sub>3</sub>(SR)<sub>7</sub>]<sup>+</sup>
 nanocluster.
;
_journal_issue 22
_journal_name_full Nanoscale
_journal_page_first 11825
_journal_page_last 11829
_journal_paper_doi 10.1039/d0nr01356k
_journal_volume 12
_journal_year 2020
_chemical_formula_moiety 'C124 H150 Au13 P3 Pd S7'
_chemical_formula_sum 'C124 H150 Au13 P3 Pd S7'
_chemical_formula_weight 4624.73
_space_group_crystal_system triclinic
_space_group_IT_number 2
_space_group_name_Hall '-P 1'
_space_group_name_H-M_alt 'P -1'
_atom_sites_solution_hydrogens geom
_atom_sites_solution_primary dual
_audit_creation_date 2019-07-05
_audit_creation_method
;
Olex2 1.2
(compiled 2018.05.29 svn.r3508 for OlexSys, GUI svn.r5506)
;
_audit_update_record
;
2019-12-16 deposited with the CCDC.	2020-05-19 downloaded from the CCDC.
;
_cell_angle_alpha 95.508(2)
_cell_angle_beta 90.634(2)
_cell_angle_gamma 106.355(2)
_cell_formula_units_Z 2
_cell_length_a 17.1801(5)
_cell_length_b 17.7175(5)
_cell_length_c 22.9577(7)
_cell_measurement_reflns_used 9899
_cell_measurement_temperature 173.01
_cell_measurement_theta_max 68.129
_cell_measurement_theta_min 2.613
_cell_volume 6669.0(3)
_computing_cell_refinement 'SAINT V8.38A (?, 2016)'
_computing_data_collection 'SAINT V8.38A (?, 2016)'
_computing_data_reduction 'SAINT V8.38A (?, 2016)'
_computing_molecular_graphics 'Olex2 (Dolomanov et al., 2009)'
_computing_publication_material 'Olex2 (Dolomanov et al., 2009)'
_computing_structure_refinement 'ShelXL (Sheldrick, 2015)'
_computing_structure_solution 'ShelXT (Sheldrick, 2015)'
_diffrn_ambient_temperature 173.01
_diffrn_measured_fraction_theta_full 0.991
_diffrn_measured_fraction_theta_max 0.986
_diffrn_measurement_device_type 'CCD area detector'
_diffrn_measurement_method 'phi and omega scans'
_diffrn_radiation_monochromator graphite
_diffrn_radiation_type CuK\a
_diffrn_radiation_wavelength 1.54178
_diffrn_reflns_av_R_equivalents 0.0903
_diffrn_reflns_av_unetI/netI 0.0810
_diffrn_reflns_Laue_measured_fraction_full 0.991
_diffrn_reflns_Laue_measured_fraction_max 0.986
_diffrn_reflns_limit_h_max 20
_diffrn_reflns_limit_h_min -20
_diffrn_reflns_limit_k_max 21
_diffrn_reflns_limit_k_min -20
_diffrn_reflns_limit_l_max 27
_diffrn_reflns_limit_l_min -27
_diffrn_reflns_number 75442
_diffrn_reflns_point_group_measured_fraction_full 0.991
_diffrn_reflns_point_group_measured_fraction_max 0.986
_diffrn_reflns_theta_full 67.679
_diffrn_reflns_theta_max 68.394
_diffrn_reflns_theta_min 2.682
_exptl_absorpt_coefficient_mu 28.867
_exptl_absorpt_correction_T_max 0.7531
_exptl_absorpt_correction_T_min 0.4856
_exptl_absorpt_correction_type multi-scan
_exptl_absorpt_process_details
'SADABS-2016/2 (Bruker,2016/2) was used for absorption correction. wR2(int) was 0.1200 before and 0.0850 after correction. The Ratio of minimum to maximum transmission is 0.6448. The \l/2 correction factor is Not present.'
_exptl_crystal_colour colourless
_exptl_crystal_colour_primary colourless
_exptl_crystal_density_diffrn 2.303
_exptl_crystal_description block
_exptl_crystal_F_000 4248
_exptl_crystal_size_max 0.12
_exptl_crystal_size_mid 0.11
_exptl_crystal_size_min 0.1
_refine_diff_density_max 6.281
_refine_diff_density_min -2.211
_refine_diff_density_rms 0.427
_refine_ls_extinction_method none
_refine_ls_goodness_of_fit_ref 0.992
_refine_ls_hydrogen_treatment constr
_refine_ls_matrix_type full
_refine_ls_number_parameters 1415
_refine_ls_number_reflns 24174
_refine_ls_number_restraints 345
_refine_ls_restrained_S_all 0.986
_refine_ls_R_factor_all 0.1111
_refine_ls_R_factor_gt 0.0818
_refine_ls_shift/su_max 0.005
_refine_ls_shift/su_mean 0.000
_refine_ls_structure_factor_coef Fsqd
_refine_ls_weighting_details 'w=1/[\s^2^(Fo^2^)+(0.1631P)^2^] where P=(Fo^2^+2Fc^2^)/3'
_refine_ls_weighting_scheme calc
_refine_ls_wR_factor_gt 0.2063
_refine_ls_wR_factor_ref 0.2372
_reflns_Friedel_coverage 0.000
_reflns_number_gt 16739
_reflns_number_total 24174
_reflns_threshold_expression 'I > 2\s(I)'
_cod_data_source_file d0nr01356k2.cif
_cod_data_source_block fxm190705_sq
_cod_depositor_comments 'Adding full bibliography for 1558086.cif.'
_cod_database_code 1558086
_shelx_shelxl_version_number 2018/3
_shelx_space_group_comment
;
The symmetry employed for this shelxl refinement is uniquely defined
by the following loop, which should always be used as a source of
symmetry information in preference to the above space-group names.
They are only intended as comments.
;
_shelx_estimated_absorpt_t_max 0.160
_shelx_estimated_absorpt_t_min 0.129
_olex2_refinement_description
;
1. Fixed Uiso
 At 1.2 times of:
  All C(H) groups, All C(H,H) groups
2. Restrained distances
 C91-C85 = C90-C85 = C86-C85 = C90-C89 = C86-C87 = C91-C94 = C94-C93 = C94-C92
 = C87-C92 = C89-C93 = C88-C87 = C88-C89 = C107-C108 = C113-C114 = C119-C123
 1.54 with sigma of 0.01
 C90A-C85 = C86A-C85 = C91A-C85 = C91A-C94A = C90A-C89A = C86A-C87A = C89A-
 C88A = C89A-C93A = C92A-C87A = C92A-C94A = C94A-C93A = C87A-C88A
 1.54 with sigma of 0.01
3. Rigid bond restraints
 C57, C62, C117, C118, C123, C124, C39, C40, C53, C54, C119, C124, C57, C58
 with sigma for 1-2 distances of 0.001 and sigma for 1-3 distances of 0.002
4. Uiso/Uaniso restraints and constraints
Uanis(C89A) \\sim Ueq, Uanis(C88A) \\sim Ueq, Uanis(C94) \\sim Ueq: with sigma
of 0.01 and sigma for terminal atoms of 0.02
Uanis(C23) \\sim Ueq, Uanis(C24) \\sim Ueq, Uanis(C22) \\sim Ueq: with sigma of
0.01 and sigma for terminal atoms of 0.02
5. Rigid body (RIGU) restrains
 C85, C86, C87, C92, C88, C89, C93, C94, C91, C90
 with sigma for 1-2 distances of 0.004 and sigma for 1-3 distances of 0.004
 C85, C86A, C87A, C92A, C94A, C93A, C88A, C89A, C90A, C91A
 with sigma for 1-2 distances of 0.004 and sigma for 1-3 distances of 0.004
 C105, C111, C114, C112, C110, C108, C113, C109, C107, C106
 with sigma for 1-2 distances of 0.004 and sigma for 1-3 distances of 0.004
6. Others
 Sof(C86A)=Sof(H86C)=Sof(H86D)=Sof(C87A)=Sof(H87A)=Sof(C88A)=Sof(H88C)=
 Sof(H88D)=Sof(C89A)=Sof(H89A)=Sof(C90A)=Sof(H90C)=Sof(H90D)=Sof(C91A)=
 Sof(H91C)=Sof(H91D)=Sof(C92A)=Sof(H92C)=Sof(H92D)=Sof(C93A)=Sof(H93C)=
 Sof(H93D)=Sof(C94A)=Sof(H94A)=1-FVAR(1)
 Sof(C86)=Sof(H86A)=Sof(H86B)=Sof(C87)=Sof(H87)=Sof(C88)=Sof(H88A)=Sof(H88B)=
 Sof(C89)=Sof(H89)=Sof(C90)=Sof(H90A)=Sof(H90B)=Sof(C91)=Sof(H91A)=Sof(H91B)=
 Sof(C92)=Sof(H92A)=Sof(H92B)=Sof(C93)=Sof(H93A)=Sof(H93B)=Sof(C94)=Sof(H94)=
 FVAR(1)
7.a Ternary CH refined with riding coordinates:
 C57(H57), C59(H59), C64(H64), C67(H67), C69(H69), C74(H74), C77(H77),
 C79(H79), C84(H84), C87(H87), C87A(H87A), C89(H89), C89A(H89A), C94(H94),
 C94A(H94A), C97(H97), C99(H99), C104(H104), C107(H107), C109(H109), C114(H114),
  C117(H117), C119(H119), C124(H124)
7.b Secondary CH2 refined with riding coordinates:
 C56(H56A,H56B), C58(H58A,H58B), C60(H60A,H60B), C61(H61A,H61B), C62(H62A,
 H62B), C63(H63A,H63B), C66(H66A,H66B), C68(H68A,H68B), C70(H70A,H70B),
 C71(H71A,H71B), C72(H72A,H72B), C73(H73A,H73B), C76(H76A,H76B), C78(H78A,H78B),
  C80(H80A,H80B), C81(H81A,H81B), C82(H82A,H82B), C83(H83A,H83B), C86(H86A,
 H86B), C86A(H86C,H86D), C88(H88A,H88B), C88A(H88C,H88D), C90(H90A,H90B),
 C90A(H90C,H90D), C91(H91A,H91B), C91A(H91C,H91D), C92(H92A,H92B), C92A(H92C,
 H92D), C93(H93A,H93B), C93A(H93C,H93D), C96(H96A,H96B), C98(H98A,H98B),
 C100(H10A,H10B), C101(H10C,H10D), C102(H10E,H10F), C103(H10G,H10H), C106(H10I,
 H10J), C108(H10K,H10L), C110(H11A,H11B), C111(H11C,H11D), C112(H11E,H11F),
 C113(H11G,H11H), C116(H11I,H11J), C118(H11K,H11L), C120(H12A,H12B), C121(H12C,
 H12D), C122(H12E,H12F), C123(H12G,H12H)
7.c Aromatic/amide H refined with riding coordinates:
 C2(H2), C3(H3), C4(H4), C5(H5), C6(H6), C8(H8), C9(H9), C10(H10), C11(H11),
 C12(H12), C14(H14), C15(H15), C16(H16), C17(H17), C18(H18), C20(H20), C21(H21),
  C22(H22), C23(H23), C24(H24), C26(H26), C27(H27), C28(H28), C29(H29),
 C30(H30), C32(H32), C33(H33), C34(H34), C35(H35), C36(H36), C38(H38), C39(H39),
  C40(H40), C41(H41), C42(H42), C44(H44), C45(H45), C46(H46), C47(H47),
 C48(H48), C50(H50), C51(H51), C52(H52), C53(H53), C54(H54)
;
_platon_squeeze_void_probe_radius 1.20
_olex2_submission_special_instructions 'No special instructions were received'

loop_
_space_group_symop_operation_xyz
'x, y, z'
'-x, -y, -z'

loop_
_atom_site_label
_atom_site_type_symbol
_atom_site_fract_x
_atom_site_fract_y
_atom_site_fract_z
_atom_site_U_iso_or_equiv
_atom_site_adp_type
_atom_site_occupancy
_atom_site_site_symmetry_order
_atom_site_calc_flag
_atom_site_refinement_flags_posn
_atom_site_refinement_flags_adp
_atom_site_refinement_flags_occupancy
_atom_site_disorder_assembly
_atom_site_disorder_group
Au1 Au 0.63749(4) 0.81541(4) 0.64626(3) 0.04205(18) Uani 1 1 d . . . . .
Au2 Au 0.49165(5) 0.75188(5) 0.76664(4) 0.0537(2) Uani 1 1 d . . . . .
Au3 Au 0.55419(4) 0.65774(4) 0.66850(3) 0.03974(17) Uani 1 1 d . . . . .
Au4 Au 0.68368(4) 0.68023(4) 0.60121(3) 0.03989(17) Uani 1 1 d . . . . .
Au5 Au 0.84035(5) 0.81176(5) 0.58030(4) 0.0509(2) Uani 1 1 d . . . . .
Au6 Au 0.79389(5) 0.88242(5) 0.69978(3) 0.04654(19) Uani 1 1 d . . . . .
Au7 Au 0.66616(5) 0.86410(5) 0.76791(3) 0.04610(19) Uani 1 1 d . . . . .
Au8 Au 0.70086(5) 0.65192(5) 0.80921(3) 0.04498(18) Uani 1 1 d . . . . .
Au9 Au 0.67327(4) 0.58000(4) 0.69051(3) 0.03805(17) Uani 1 1 d . . . . .
Au10 Au 0.82889(4) 0.67727(5) 0.73980(3) 0.04573(19) Uani 1 1 d . . . . .
Au11 Au 0.80104(4) 0.81141(5) 0.80513(3) 0.04608(19) Uani 1 1 d . . . . .
Au12 Au 0.75722(6) 0.54370(6) 0.88626(4) 0.0625(2) Uani 1 1 d . . . . .
Au13 Au 0.91473(6) 0.57144(6) 0.79871(5) 0.0642(2) Uani 1 1 d . . . . .
Pd1 Pd 0.70326(7) 0.73399(7) 0.71644(5) 0.0367(3) Uani 1 1 d . . . . .
S1 S 0.4213(3) 0.6522(3) 0.69726(19) 0.0486(10) Uani 1 1 d . . . . .
S2 S 0.7597(3) 0.7092(3) 0.51731(18) 0.0452(9) Uani 1 1 d . . . . .
S3 S 0.9140(3) 0.9151(3) 0.6463(2) 0.0534(11) Uani 1 1 d . . . . .
S4 S 0.5607(3) 0.8520(3) 0.8356(2) 0.0555(11) Uani 1 1 d . . . . .
S5 S 0.6357(3) 0.5736(3) 0.8813(2) 0.0559(11) Uani 1 1 d . . . . .
S6 S 0.9393(3) 0.6302(3) 0.7135(2) 0.0579(12) Uani 1 1 d . . . . .
S7 S 0.8782(4) 0.5115(4) 0.8823(3) 0.0723(15) Uani 1 1 d . . . . .
P1 P 0.5841(3) 0.8873(3) 0.58833(19) 0.0451(10) Uani 1 1 d . . . . .
P2 P 0.6423(2) 0.4481(3) 0.66207(18) 0.0382(8) Uani 1 1 d . . . . .
P3 P 0.8834(3) 0.8865(3) 0.8803(2) 0.0536(11) Uani 1 1 d . . . . .
C1 C 0.6364(12) 0.9074(13) 0.5192(8) 0.053(5) Uani 1 1 d . . . . .
C2 C 0.6568(17) 0.8474(17) 0.4879(9) 0.073(6) Uani 1 1 d . . . . .
H2 H 0.645694 0.797494 0.502878 0.088 Uiso 1 1 calc R . . . .
C3 C 0.694(2) 0.857(2) 0.4345(12) 0.117(14) Uani 1 1 d . . . . .
H3 H 0.706548 0.814367 0.412341 0.140 Uiso 1 1 calc R . . . .
C4 C 0.711(2) 0.931(3) 0.4147(12) 0.124(15) Uani 1 1 d . . . . .
H4 H 0.737392 0.938864 0.378853 0.148 Uiso 1 1 calc R . . . .
C5 C 0.6911(15) 0.9917(19) 0.4440(10) 0.076(7) Uani 1 1 d . . . . .
H5 H 0.702159 1.041699 0.429035 0.091 Uiso 1 1 calc R . . . .
C6 C 0.6531(15) 0.9783(17) 0.4986(10) 0.069(6) Uani 1 1 d . . . . .
H6 H 0.639270 1.020508 0.520752 0.083 Uiso 1 1 calc R . . . .
C7 C 0.5874(13) 0.9844(12) 0.6247(8) 0.051(4) Uani 1 1 d . . . . .
C8 C 0.6532(11) 1.0219(11) 0.6605(9) 0.052(4) Uani 1 1 d . . . . .
H8 H 0.694497 0.996885 0.666236 0.063 Uiso 1 1 calc R . . . .
C9 C 0.6606(15) 1.0976(11) 0.6890(10) 0.063(6) Uani 1 1 d . . . . .
H9 H 0.707262 1.122986 0.713604 0.075 Uiso 1 1 calc R . . . .
C10 C 0.6001(17) 1.1372(12) 0.6822(10) 0.070(6) Uani 1 1 d . . . . .
H10 H 0.605005 1.188330 0.701487 0.084 Uiso 1 1 calc R . . . .
C11 C 0.5328(14) 1.0963(12) 0.6453(9) 0.058(5) Uani 1 1 d . . . . .
H11 H 0.490436 1.120094 0.640106 0.069 Uiso 1 1 calc R . . . .
C12 C 0.5262(11) 1.0219(11) 0.6160(9) 0.048(4) Uani 1 1 d . . . . .
H12 H 0.480622 0.996508 0.590391 0.058 Uiso 1 1 calc R . . . .
C13 C 0.4797(12) 0.8441(12) 0.5628(7) 0.049(5) Uani 1 1 d . . . . .
C14 C 0.4523(13) 0.8515(12) 0.5078(8) 0.053(5) Uani 1 1 d . . . . .
H14 H 0.487959 0.878770 0.480454 0.063 Uiso 1 1 calc R . . . .
C15 C 0.3679(15) 0.8165(16) 0.4934(10) 0.068(6) Uani 1 1 d . . . . .
H15 H 0.347318 0.822293 0.456025 0.081 Uiso 1 1 calc R . . . .
C16 C 0.3152(15) 0.7750(16) 0.5313(12) 0.074(7) Uani 1 1 d . . . . .
H16 H 0.259540 0.752507 0.519810 0.089 Uiso 1 1 calc R . . . .
C17 C 0.3442(13) 0.765(2) 0.5885(13) 0.087(8) Uani 1 1 d . . . . .
H17 H 0.309175 0.735304 0.614856 0.104 Uiso 1 1 calc R . . . .
C18 C 0.4266(14) 0.8022(14) 0.6035(10) 0.063(5) Uani 1 1 d . . . . .
H18 H 0.447233 0.799173 0.641513 0.076 Uiso 1 1 calc R . . . .
C19 C 0.5860(11) 0.4211(12) 0.5925(7) 0.047(4) Uani 1 1 d . . . . .
C20 C 0.6145(11) 0.3912(10) 0.5431(8) 0.047(4) Uani 1 1 d . . . . .
H20 H 0.666331 0.381898 0.543199 0.056 Uiso 1 1 calc R . . . .
C21 C 0.5629(14) 0.3740(14) 0.4904(9) 0.063(6) Uani 1 1 d . . . . .
H21 H 0.579606 0.350902 0.455416 0.076 Uiso 1 1 calc R . . . .
C22 C 0.4892(18) 0.3914(19) 0.4910(13) 0.086(7) Uani 1 1 d . U . . .
H22 H 0.455775 0.383425 0.456395 0.104 Uiso 1 1 calc R . . . .
C23 C 0.468(2) 0.418(2) 0.5396(14) 0.100(9) Uani 1 1 d . U . . .
H23 H 0.416179 0.427335 0.539680 0.120 Uiso 1 1 calc R . . . .
C24 C 0.5102(14) 0.4358(16) 0.5907(11) 0.071(6) Uani 1 1 d . U . . .
H24 H 0.489524 0.457325 0.624599 0.085 Uiso 1 1 calc R . . . .
C25 C 0.5815(10) 0.3826(10) 0.7128(8) 0.043(4) Uani 1 1 d . . . . .
C26 C 0.5230(14) 0.3135(13) 0.6946(11) 0.067(6) Uani 1 1 d . . . . .
H26 H 0.511039 0.299313 0.653858 0.080 Uiso 1 1 calc R . . . .
C27 C 0.4822(16) 0.2656(14) 0.7324(13) 0.079(8) Uani 1 1 d . . . . .
H27 H 0.443461 0.216920 0.718849 0.095 Uiso 1 1 calc R . . . .
C28 C 0.4975(19) 0.2881(16) 0.7906(13) 0.082(7) Uani 1 1 d . . . . .
H28 H 0.467943 0.254828 0.817811 0.099 Uiso 1 1 calc R . . . .
C29 C 0.5565(16) 0.3602(18) 0.8124(11) 0.076(7) Uani 1 1 d . . . . .
H29 H 0.567862 0.374855 0.853212 0.091 Uiso 1 1 calc R . . . .
C30 C 0.5961(11) 0.4074(13) 0.7712(8) 0.053(5) Uani 1 1 d . . . . .
H30 H 0.633533 0.457309 0.783368 0.064 Uiso 1 1 calc R . . . .
C31 C 0.7280(11) 0.4059(11) 0.6520(7) 0.043(4) Uani 1 1 d . . . . .
C32 C 0.7163(12) 0.3243(12) 0.6390(11) 0.060(5) Uani 1 1 d . . . . .
H32 H 0.663008 0.289101 0.634365 0.072 Uiso 1 1 calc R . . . .
C33 C 0.7827(15) 0.2960(14) 0.6331(11) 0.067(6) Uani 1 1 d . . . . .
H33 H 0.774909 0.240593 0.626508 0.080 Uiso 1 1 calc R . . . .
C34 C 0.8592(13) 0.3455(13) 0.6364(9) 0.058(5) Uani 1 1 d . . . . .
H34 H 0.904016 0.324879 0.629312 0.069 Uiso 1 1 calc R . . . .
C35 C 0.8725(9) 0.4277(10) 0.6505(8) 0.045(4) Uani 1 1 d . . . . .
H35 H 0.926093 0.462434 0.654467 0.054 Uiso 1 1 calc R . . . .
C36 C 0.8075(11) 0.4563(10) 0.6583(8) 0.046(4) Uani 1 1 d . . . . .
H36 H 0.816007 0.511421 0.668090 0.056 Uiso 1 1 calc R . . . .
C37 C 0.9819(13) 0.9480(14) 0.8603(9) 0.060(5) Uani 1 1 d . . . . .
C38 C 1.0557(16) 0.9531(17) 0.8931(10) 0.078(7) Uani 1 1 d . . . . .
H38 H 1.054893 0.921321 0.924224 0.094 Uiso 1 1 calc R . . . .
C39 C 1.1280(18) 1.005(2) 0.8784(12) 0.096(9) Uani 1 1 d . U . . .
H39 H 1.176993 1.009817 0.899889 0.115 Uiso 1 1 calc R . . . .
C40 C 1.1282(19) 1.0503(19) 0.8325(15) 0.096(8) Uani 1 1 d . U . . .
H40 H 1.177595 1.086562 0.823025 0.115 Uiso 1 1 calc R . . . .
C41 C 1.0594(19) 1.0437(18) 0.8009(13) 0.089(8) Uani 1 1 d . . . . .
H41 H 1.060899 1.076095 0.769976 0.106 Uiso 1 1 calc R . . . .
C42 C 0.9871(16) 0.9909(16) 0.8127(11) 0.074(7) Uani 1 1 d . . . . .
H42 H 0.940483 0.983952 0.787910 0.089 Uiso 1 1 calc R . . . .
C43 C 0.9051(12) 0.8270(14) 0.9350(8) 0.057(5) Uani 1 1 d . . . . .
C44 C 0.9214(14) 0.7563(14) 0.9195(10) 0.067(6) Uani 1 1 d . . . . .
H44 H 0.922797 0.738829 0.879206 0.080 Uiso 1 1 calc R . . . .
C45 C 0.9357(16) 0.7105(15) 0.9609(10) 0.070(6) Uani 1 1 d . . . . .
H45 H 0.949000 0.663182 0.948062 0.084 Uiso 1 1 calc R . . . .
C46 C 0.932(2) 0.7298(18) 1.0209(14) 0.093(9) Uani 1 1 d . . . . .
H46 H 0.938306 0.696151 1.049230 0.111 Uiso 1 1 calc R . . . .
C47 C 0.9165(17) 0.8065(19) 1.0366(11) 0.082(7) Uani 1 1 d . . . . .
H47 H 0.915430 0.824692 1.076771 0.098 Uiso 1 1 calc R . . . .
C48 C 0.9043(15) 0.8506(15) 0.9966(10) 0.069(6) Uani 1 1 d . . . . .
H48 H 0.894647 0.899824 1.008748 0.082 Uiso 1 1 calc R . . . .
C49 C 0.8403(13) 0.9579(14) 0.9212(9) 0.060(5) Uani 1 1 d . . . . .
C50 C 0.8931(15) 1.0344(14) 0.9422(11) 0.068(6) Uani 1 1 d . . . . .
H50 H 0.949083 1.049986 0.933894 0.082 Uiso 1 1 calc R . . . .
C51 C 0.8559(19) 1.0857(17) 0.9766(11) 0.084(8) Uani 1 1 d . . . . .
H51 H 0.889013 1.135035 0.994492 0.101 Uiso 1 1 calc R . . . .
C52 C 0.774(2) 1.066(2) 0.9842(14) 0.097(9) Uani 1 1 d . . . . .
H52 H 0.752213 1.102720 1.005744 0.117 Uiso 1 1 calc R . . . .
C53 C 0.7231(19) 0.9937(19) 0.9616(13) 0.099(10) Uani 1 1 d . U . . .
H53 H 0.666222 0.980155 0.966642 0.119 Uiso 1 1 calc R . . . .
C54 C 0.7613(13) 0.9396(17) 0.9296(11) 0.071(6) Uani 1 1 d . U . . .
H54 H 0.728175 0.889004 0.913970 0.085 Uiso 1 1 calc R . . . .
C55 C 0.3759(11) 0.5653(12) 0.7380(9) 0.054(5) Uani 1 1 d . . . . .
C56 C 0.4380(14) 0.5461(16) 0.7749(13) 0.074(7) Uani 1 1 d . . . . .
H56A H 0.462715 0.591197 0.804549 0.089 Uiso 1 1 calc R . . . .
H56B H 0.481496 0.535672 0.750248 0.089 Uiso 1 1 calc R . . . .
C57 C 0.3972(17) 0.474(2) 0.8046(16) 0.100(8) Uani 1 1 d . U . . .
H57 H 0.438592 0.459578 0.828805 0.120 Uiso 1 1 calc R . . . .
C58 C 0.330(2) 0.490(2) 0.8452(15) 0.103(9) Uani 1 1 d . U . . .
H58A H 0.301953 0.441903 0.863643 0.124 Uiso 1 1 calc R . . . .
H58B H 0.353738 0.533073 0.876505 0.124 Uiso 1 1 calc R . . . .
C59 C 0.2700(14) 0.5135(18) 0.8078(11) 0.072(7) Uani 1 1 d . . . . .
H59 H 0.227645 0.526269 0.833310 0.087 Uiso 1 1 calc R . . . .
C60 C 0.3126(17) 0.5865(18) 0.7780(11) 0.078(7) Uani 1 1 d . . . . .
H60A H 0.339439 0.630690 0.807762 0.093 Uiso 1 1 calc R . . . .
H60B H 0.272636 0.603075 0.754689 0.093 Uiso 1 1 calc R . . . .
C61 C 0.3358(12) 0.4986(13) 0.6918(10) 0.059(5) Uani 1 1 d . . . . .
H61A H 0.377239 0.485461 0.666257 0.070 Uiso 1 1 calc R . . . .
H61B H 0.296714 0.514536 0.667127 0.070 Uiso 1 1 calc R . . . .
C62 C 0.355(2) 0.403(2) 0.760(2) 0.122(12) Uani 1 1 d . U . . .
H62A H 0.395909 0.391246 0.733118 0.146 Uiso 1 1 calc R . . . .
H62B H 0.331556 0.356296 0.780693 0.146 Uiso 1 1 calc R . . . .
C63 C 0.2285(18) 0.448(2) 0.7603(16) 0.096(9) Uani 1 1 d . . . . .
H63A H 0.193815 0.402677 0.778601 0.115 Uiso 1 1 calc R . . . .
H63B H 0.193192 0.467688 0.734778 0.115 Uiso 1 1 calc R . . . .
C64 C 0.289(2) 0.422(2) 0.7248(17) 0.107(11) Uani 1 1 d . . . . .
H64 H 0.261631 0.376536 0.695601 0.129 Uiso 1 1 calc R . . . .
C65 C 0.8147(10) 0.6365(11) 0.4983(8) 0.044(4) Uani 1 1 d . . . . .
C66 C 0.8602(11) 0.6164(10) 0.5485(8) 0.043(4) Uani 1 1 d . . . . .
H66A H 0.899698 0.665414 0.566596 0.051 Uiso 1 1 calc R . . . .
H66B H 0.821232 0.595603 0.578538 0.051 Uiso 1 1 calc R . . . .
C67 C 0.9045(11) 0.5569(13) 0.5306(10) 0.056(5) Uani 1 1 d . . . . .
H67 H 0.933151 0.544906 0.565129 0.067 Uiso 1 1 calc R . . . .
C68 C 0.8426(13) 0.4813(13) 0.5012(10) 0.060(5) Uani 1 1 d . . . . .
H68A H 0.871450 0.441809 0.488599 0.072 Uiso 1 1 calc R . . . .
H68B H 0.802934 0.458547 0.530371 0.072 Uiso 1 1 calc R . . . .
C69 C 0.7984(12) 0.4965(12) 0.4501(9) 0.054(5) Uani 1 1 d . . . . .
H69 H 0.759346 0.446278 0.432072 0.065 Uiso 1 1 calc R . . . .
C70 C 0.7530(9) 0.5582(10) 0.4699(7) 0.040(4) Uani 1 1 d . . . . .
H70A H 0.712186 0.536638 0.498635 0.048 Uiso 1 1 calc R . . . .
H70B H 0.724116 0.569536 0.435689 0.048 Uiso 1 1 calc R . . . .
C71 C 0.8738(13) 0.6673(12) 0.4516(10) 0.056(5) Uani 1 1 d . . . . .
H71A H 0.843669 0.676786 0.417321 0.067 Uiso 1 1 calc R . . . .
H71B H 0.912603 0.718167 0.467155 0.067 Uiso 1 1 calc R . . . .
C72 C 0.9676(12) 0.5950(14) 0.4839(11) 0.063(6) Uani 1 1 d . . . . .
H72A H 1.005066 0.645580 0.501440 0.076 Uiso 1 1 calc R . . . .
H72B H 1.000015 0.558740 0.470897 0.076 Uiso 1 1 calc R . . . .
C73 C 0.8622(15) 0.5320(15) 0.4055(11) 0.068(6) Uani 1 1 d . . . . .
H73A H 0.893347 0.494145 0.393551 0.081 Uiso 1 1 calc R . . . .
H73B H 0.834422 0.541524 0.370131 0.081 Uiso 1 1 calc R . . . .
C74 C 0.9195(14) 0.6088(14) 0.4328(13) 0.072(7) Uani 1 1 d . . . . .
H74 H 0.958324 0.631545 0.402624 0.086 Uiso 1 1 calc R . . . .
C75 C 0.9198(13) 1.0126(12) 0.6145(10) 0.057(5) Uani 1 1 d . . . . .
C76 C 1.0116(14) 1.0478(14) 0.6058(11) 0.070(6) Uani 1 1 d . . . . .
H76A H 1.031465 1.012279 0.577586 0.084 Uiso 1 1 calc R . . . .
H76B H 1.042614 1.054619 0.643524 0.084 Uiso 1 1 calc R . . . .
C77 C 1.0222(14) 1.1296(14) 0.5819(9) 0.062(5) Uani 1 1 d . . . . .
H77 H 1.081158 1.154084 0.575906 0.074 Uiso 1 1 calc R . . . .
C78 C 0.9919(14) 1.1851(13) 0.6282(10) 0.062(5) Uani 1 1 d . . . . .
H78A H 1.023100 1.192222 0.665799 0.075 Uiso 1 1 calc R . . . .
H78B H 0.999594 1.237724 0.614037 0.075 Uiso 1 1 calc R . . . .
C79 C 0.9022(14) 1.1462(11) 0.6364(10) 0.062(6) Uani 1 1 d . . . . .
H79 H 0.881086 1.180391 0.665675 0.074 Uiso 1 1 calc R . . . .
C80 C 0.8923(16) 1.0640(12) 0.6594(10) 0.066(6) Uani 1 1 d . . . . .
H80A H 0.925032 1.070696 0.696253 0.079 Uiso 1 1 calc R . . . .
H80B H 0.834691 1.039523 0.667445 0.079 Uiso 1 1 calc R . . . .
C81 C 0.8701(12) 0.9982(10) 0.5585(10) 0.054(5) Uani 1 1 d . . . . .
H81A H 0.811697 0.977279 0.565953 0.065 Uiso 1 1 calc R . . . .
H81B H 0.885961 0.959390 0.530670 0.065 Uiso 1 1 calc R . . . .
C82 C 0.9774(16) 1.1192(14) 0.5257(10) 0.070(6) Uani 1 1 d . . . . .
H82A H 0.999006 1.086006 0.496769 0.084 Uiso 1 1 calc R . . . .
H82B H 0.984762 1.171382 0.510945 0.084 Uiso 1 1 calc R . . . .
C83 C 0.8544(14) 1.1345(15) 0.5791(13) 0.074(7) Uani 1 1 d . . . . .
H83A H 0.859831 1.186379 0.564333 0.089 Uiso 1 1 calc R . . . .
H83B H 0.796181 1.109588 0.585108 0.089 Uiso 1 1 calc R . . . .
C84 C 0.8870(12) 1.0800(14) 0.5328(12) 0.065(6) Uani 1 1 d . . . . .
H84 H 0.856649 1.073439 0.494329 0.078 Uiso 1 1 calc R . . . .
C85 C 0.5085(11) 0.9298(12) 0.8392(8) 0.061(4) Uani 1 1 d D U . . .
C86 C 0.492(5) 0.948(4) 0.9041(11) 0.093(15) Uani 0.47(3) 1 d D U P A 1
H86A H 0.452621 0.901627 0.917629 0.111 Uiso 0.47(3) 1 calc R . P A 1
H86B H 0.543413 0.958319 0.927776 0.111 Uiso 0.47(3) 1 calc R . P A 1
C86A C 0.553(3) 0.998(2) 0.885(2) 0.091(12) Uani 0.53(3) 1 d D U P A 2
H86C H 0.607240 1.025075 0.870564 0.109 Uiso 0.53(3) 1 calc R . P A 2
H86D H 0.561753 0.976874 0.922014 0.109 Uiso 0.53(3) 1 calc R . P A 2
C87 C 0.459(3) 1.021(3) 0.915(2) 0.073(11) Uani 0.47(3) 1 d D U P A 1
H87 H 0.453106 1.035674 0.956995 0.088 Uiso 0.47(3) 1 calc R . P A 1
C87A C 0.503(3) 1.057(3) 0.895(2) 0.089(11) Uani 0.53(3) 1 d D U P A 2
H87A H 0.525412 1.100318 0.927409 0.106 Uiso 0.53(3) 1 calc R . P A 2
C88 C 0.378(3) 0.996(5) 0.879(2) 0.089(13) Uani 0.47(3) 1 d D U P A 1
H88A H 0.342397 0.947129 0.892501 0.107 Uiso 0.47(3) 1 calc R . P A 1
H88B H 0.350581 1.038148 0.885817 0.107 Uiso 0.47(3) 1 calc R . P A 1
C88A C 0.504(4) 1.086(3) 0.834(2) 0.093(11) Uani 0.53(3) 1 d D U P A 2
H88C H 0.482654 1.132310 0.836048 0.112 Uiso 0.53(3) 1 calc R . P A 2
H88D H 0.561306 1.103514 0.822081 0.112 Uiso 0.53(3) 1 calc R . P A 2
C89 C 0.390(3) 0.982(2) 0.813(2) 0.077(10) Uani 0.47(3) 1 d D U P A 1
H89 H 0.336373 0.965833 0.791314 0.093 Uiso 0.47(3) 1 calc R . P A 1
C89A C 0.455(2) 1.023(2) 0.787(2) 0.078(9) Uani 0.53(3) 1 d D U P A 2
H89A H 0.458700 1.047422 0.748948 0.093 Uiso 0.53(3) 1 calc R . P A 2
C90 C 0.435(2) 0.919(3) 0.7972(18) 0.066(9) Uani 0.47(3) 1 d D U P A 1
H90A H 0.396901 0.865293 0.799058 0.080 Uiso 0.47(3) 1 calc R . P A 1
H90B H 0.453357 0.922101 0.756546 0.080 Uiso 0.47(3) 1 calc R . P A 1
C90A C 0.496(4) 0.956(4) 0.7787(12) 0.096(13) Uani 0.53(3) 1 d D U P A 2
H90C H 0.548427 0.974509 0.760182 0.115 Uiso 0.53(3) 1 calc R . P A 2
H90D H 0.460774 0.910522 0.752965 0.115 Uiso 0.53(3) 1 calc R . P A 2
C91 C 0.565(2) 1.0075(18) 0.821(3) 0.075(10) Uani 0.47(3) 1 d D U P A 1
H91A H 0.613123 1.024018 0.848564 0.090 Uiso 0.47(3) 1 calc R . P A 1
H91B H 0.584779 0.995760 0.781769 0.090 Uiso 0.47(3) 1 calc R . P A 1
C91A C 0.4192(17) 0.893(3) 0.854(3) 0.113(14) Uani 0.53(3) 1 d D U P A 2
H91C H 0.395430 0.847330 0.824301 0.136 Uiso 0.53(3) 1 calc R . P A 2
H91D H 0.417931 0.872945 0.892344 0.136 Uiso 0.53(3) 1 calc R . P A 2
C92 C 0.507(4) 1.091(3) 0.883(2) 0.088(12) Uani 0.47(3) 1 d D U P A 1
H92A H 0.474633 1.129290 0.884110 0.105 Uiso 0.47(3) 1 calc R . P A 1
H92B H 0.557674 1.116709 0.906164 0.105 Uiso 0.47(3) 1 calc R . P A 1
C92A C 0.416(4) 1.006(4) 0.904(3) 0.117(15) Uani 0.53(3) 1 d D U P A 2
H92C H 0.419479 0.974626 0.937058 0.140 Uiso 0.53(3) 1 calc R . P A 2
H92D H 0.384606 1.043133 0.918212 0.140 Uiso 0.53(3) 1 calc R . P A 2
C93 C 0.447(3) 1.053(3) 0.787(3) 0.084(11) Uani 0.47(3) 1 d D U P A 1
H93A H 0.452844 1.039258 0.744749 0.101 Uiso 0.47(3) 1 calc R . P A 1
H93B H 0.422447 1.097845 0.790669 0.101 Uiso 0.47(3) 1 calc R . P A 1
C93A C 0.364(2) 0.989(5) 0.798(3) 0.114(16) Uani 0.53(3) 1 d D U P A 2
H93C H 0.335767 0.950687 0.765221 0.137 Uiso 0.53(3) 1 calc R . P A 2
H93D H 0.337506 1.032159 0.803841 0.137 Uiso 0.53(3) 1 calc R . P A 2
C94 C 0.531(3) 1.079(3) 0.819(2) 0.080(10) Uani 0.47(3) 1 d D U P A 1
H94 H 0.569298 1.126211 0.804727 0.096 Uiso 0.47(3) 1 calc R . P A 1
C94A C 0.365(3) 0.949(3) 0.854(2) 0.107(14) Uani 0.53(3) 1 d D U P A 2
H94A H 0.308706 0.923029 0.866574 0.128 Uiso 0.53(3) 1 calc R . P A 2
C95 C 0.6216(12) 0.6407(14) 0.9455(7) 0.055(5) Uani 1 1 d . . . . .
C96 C 0.6043(19) 0.5915(15) 0.9988(8) 0.076(7) Uani 1 1 d . . . . .
H96A H 0.556647 0.544834 0.989573 0.091 Uiso 1 1 calc R . . . .
H96B H 0.651646 0.572738 1.007988 0.091 Uiso 1 1 calc R . . . .
C97 C 0.5878(19) 0.643(2) 1.0509(10) 0.085(8) Uani 1 1 d . . . . .
H97 H 0.575800 0.612178 1.085386 0.101 Uiso 1 1 calc R . . . .
C98 C 0.6599(19) 0.713(2) 1.0651(11) 0.099(10) Uani 1 1 d . . . . .
H98A H 0.707655 0.694098 1.073614 0.118 Uiso 1 1 calc R . . . .
H98B H 0.650107 0.744614 1.100588 0.118 Uiso 1 1 calc R . . . .
C99 C 0.6784(18) 0.7667(18) 1.0115(9) 0.084(8) Uani 1 1 d . . . . .
H99 H 0.725839 0.814434 1.021267 0.101 Uiso 1 1 calc R . . . .
C100 C 0.6973(14) 0.7095(16) 0.9602(9) 0.071(7) Uani 1 1 d . . . . .
H10A H 0.713295 0.738206 0.925370 0.085 Uiso 1 1 calc R . . . .
H10B H 0.742701 0.689564 0.972432 0.085 Uiso 1 1 calc R . . . .
C101 C 0.5492(18) 0.6627(17) 0.9315(10) 0.083(8) Uani 1 1 d . . . . .
H10C H 0.502798 0.614530 0.923693 0.100 Uiso 1 1 calc R . . . .
H10D H 0.557117 0.690506 0.895662 0.100 Uiso 1 1 calc R . . . .
C102 C 0.5167(17) 0.6706(18) 1.0359(11) 0.082(7) Uani 1 1 d . . . . .
H10E H 0.505523 0.704330 1.069832 0.098 Uiso 1 1 calc R . . . .
H10F H 0.468542 0.624118 1.028012 0.098 Uiso 1 1 calc R . . . .
C103 C 0.6024(19) 0.7898(16) 0.9954(13) 0.087(8) Uani 1 1 d . . . . .
H10G H 0.590276 0.824841 1.028166 0.105 Uiso 1 1 calc R . . . .
H10H H 0.612212 0.819454 0.960531 0.105 Uiso 1 1 calc R . . . .
C104 C 0.5300(15) 0.7171(17) 0.9826(9) 0.070(6) Uani 1 1 d . . . . .
H104 H 0.480296 0.732840 0.972692 0.084 Uiso 1 1 calc R . . . .
C105 C 1.0348(12) 0.7108(16) 0.7179(11) 0.069(5) Uani 1 1 d . U . . .
C106 C 1.1026(14) 0.671(2) 0.7017(18) 0.105(9) Uani 1 1 d . U . . .
H10I H 1.090496 0.641749 0.662265 0.126 Uiso 1 1 calc R . . . .
H10J H 1.105294 0.633338 0.730181 0.126 Uiso 1 1 calc R . . . .
C107 C 1.1855(15) 0.736(2) 0.7026(15) 0.101(8) Uani 1 1 d D U . . .
H107 H 1.231045 0.712599 0.694374 0.122 Uiso 1 1 calc R . . . .
C108 C 1.198(3) 0.785(3) 0.7628(19) 0.164(13) Uani 1 1 d D U . . .
H10K H 1.251179 0.826145 0.764206 0.197 Uiso 1 1 calc R . . . .
H10L H 1.200438 0.749864 0.793383 0.197 Uiso 1 1 calc R . . . .
C109 C 1.136(2) 0.822(3) 0.775(3) 0.149(11) Uani 1 1 d . U . . .
H109 H 1.147169 0.852799 0.814989 0.179 Uiso 1 1 calc R . . . .
C110 C 1.055(2) 0.758(2) 0.7742(17) 0.115(9) Uani 1 1 d . U . . .
H11A H 1.056661 0.723212 0.804938 0.138 Uiso 1 1 calc R . . . .
H11B H 1.011483 0.783794 0.783509 0.138 Uiso 1 1 calc R . . . .
C111 C 1.0288(18) 0.760(2) 0.6699(19) 0.108(8) Uani 1 1 d . U . . .
H11C H 0.981778 0.781831 0.676243 0.129 Uiso 1 1 calc R . . . .
H11D H 1.019110 0.726999 0.631997 0.129 Uiso 1 1 calc R . . . .
C112 C 1.176(2) 0.790(3) 0.654(2) 0.127(11) Uani 1 1 d . U . . .
H11E H 1.228320 0.830682 0.651543 0.153 Uiso 1 1 calc R . . . .
H11F H 1.163445 0.757047 0.616216 0.153 Uiso 1 1 calc R . . . .
C113 C 1.125(2) 0.877(3) 0.729(2) 0.155(12) Uani 1 1 d D U . . .
H11G H 1.175084 0.921474 0.728545 0.186 Uiso 1 1 calc R . . . .
H11H H 1.079623 0.898821 0.739143 0.186 Uiso 1 1 calc R . . . .
C114 C 1.1079(17) 0.8310(19) 0.6672(18) 0.121(9) Uani 1 1 d D U . . .
H114 H 1.102950 0.865791 0.636423 0.145 Uiso 1 1 calc R . . . .
C115 C 0.8537(14) 0.4022(12) 0.8613(12) 0.071(7) Uani 1 1 d . . . . .
C116 C 0.814(3) 0.363(2) 0.9107(15) 0.125(14) Uani 1 1 d . . . . .
H11I H 0.764612 0.379994 0.918878 0.150 Uiso 1 1 calc R . . . .
H11J H 0.851065 0.380637 0.945842 0.150 Uiso 1 1 calc R . . . .
C117 C 0.789(3) 0.269(2) 0.8995(18) 0.127(11) Uani 1 1 d . U . . .
H117 H 0.760353 0.243420 0.933282 0.152 Uiso 1 1 calc R . . . .
C118 C 0.867(3) 0.255(3) 0.8936(19) 0.133(12) Uani 1 1 d . U . . .
H11K H 0.860021 0.197474 0.888218 0.159 Uiso 1 1 calc R . . . .
H11L H 0.900196 0.276662 0.930287 0.159 Uiso 1 1 calc R . . . .
C119 C 0.913(2) 0.292(2) 0.8432(16) 0.124(9) Uani 1 1 d D U . . .
H119 H 0.964960 0.278044 0.839629 0.149 Uiso 1 1 calc R . . . .
C120 C 0.929(2) 0.3782(18) 0.8580(18) 0.108(11) Uani 1 1 d . . . . .
H12A H 0.963451 0.406241 0.827917 0.129 Uiso 1 1 calc R . . . .
H12B H 0.959673 0.394016 0.896140 0.129 Uiso 1 1 calc R . . . .
C121 C 0.8048(17) 0.3768(18) 0.8066(12) 0.082(7) Uani 1 1 d . . . . .
H12C H 0.835947 0.400368 0.773533 0.098 Uiso 1 1 calc R . . . .
H12D H 0.754828 0.394179 0.809200 0.098 Uiso 1 1 calc R . . . .
C122 C 0.740(2) 0.245(2) 0.8459(18) 0.112(11) Uani 1 1 d . . . . .
H12E H 0.688670 0.258758 0.851202 0.134 Uiso 1 1 calc R . . . .
H12F H 0.727329 0.187047 0.836826 0.134 Uiso 1 1 calc R . . . .
C123 C 0.861(3) 0.263(2) 0.7859(15) 0.141(10) Uani 1 1 d D U . . .
H12G H 0.888478 0.290304 0.752922 0.169 Uiso 1 1 calc R . . . .
H12H H 0.850017 0.205632 0.776587 0.169 Uiso 1 1 calc R . . . .
C124 C 0.782(3) 0.284(2) 0.7965(14) 0.112(9) Uani 1 1 d . U . . .
H124 H 0.746032 0.265496 0.760443 0.135 Uiso 1 1 calc R . . . .

loop_
_atom_site_aniso_label
_atom_site_aniso_U_11
_atom_site_aniso_U_22
_atom_site_aniso_U_33
_atom_site_aniso_U_23
_atom_site_aniso_U_13
_atom_site_aniso_U_12
Au1 0.0534(4) 0.0357(4) 0.0412(3) 0.0038(3) -0.0022(3) 0.0195(3)
Au2 0.0612(5) 0.0442(5) 0.0564(4) -0.0006(3) 0.0061(3) 0.0181(4)
Au3 0.0421(3) 0.0376(4) 0.0403(3) 0.0021(3) -0.0019(3) 0.0133(3)
Au4 0.0482(4) 0.0367(4) 0.0374(3) 0.0023(3) 0.0012(3) 0.0170(3)
Au5 0.0586(4) 0.0349(4) 0.0597(4) 0.0038(3) 0.0103(3) 0.0145(3)
Au6 0.0496(4) 0.0383(4) 0.0500(4) 0.0046(3) -0.0006(3) 0.0097(3)
Au7 0.0530(4) 0.0420(4) 0.0448(4) -0.0028(3) -0.0011(3) 0.0185(3)
Au8 0.0540(4) 0.0431(4) 0.0371(3) 0.0037(3) -0.0027(3) 0.0129(3)
Au9 0.0447(3) 0.0313(4) 0.0394(3) 0.0023(3) -0.0017(3) 0.0133(3)
Au10 0.0420(4) 0.0434(4) 0.0522(4) 0.0008(3) -0.0049(3) 0.0145(3)
Au11 0.0486(4) 0.0437(4) 0.0422(4) -0.0022(3) -0.0071(3) 0.0095(3)
Au12 0.0794(6) 0.0564(5) 0.0534(5) 0.0086(4) -0.0082(4) 0.0214(4)
Au13 0.0597(5) 0.0557(5) 0.0799(6) 0.0063(4) -0.0125(4) 0.0216(4)
Pd1 0.0426(6) 0.0315(6) 0.0361(5) 0.0004(4) -0.0022(4) 0.0119(5)
S1 0.051(2) 0.049(3) 0.048(2) 0.0037(19) 0.0021(18) 0.018(2)
S2 0.055(2) 0.044(2) 0.043(2) 0.0062(17) 0.0097(17) 0.0230(19)
S3 0.050(2) 0.040(2) 0.069(3) 0.004(2) 0.004(2) 0.0107(19)
S4 0.070(3) 0.049(3) 0.048(2) -0.003(2) 0.003(2) 0.021(2)
S5 0.070(3) 0.049(3) 0.043(2) 0.0081(19) 0.005(2) 0.007(2)
S6 0.043(2) 0.059(3) 0.071(3) -0.001(2) -0.004(2) 0.016(2)
S7 0.078(4) 0.064(4) 0.076(3) 0.004(3) -0.020(3) 0.023(3)
P1 0.061(3) 0.040(2) 0.043(2) 0.0058(18) -0.0001(18) 0.029(2)
P2 0.043(2) 0.034(2) 0.041(2) 0.0016(16) 0.0026(16) 0.0151(17)
P3 0.060(3) 0.049(3) 0.046(2) -0.002(2) -0.010(2) 0.008(2)
C1 0.065(11) 0.064(13) 0.039(9) 0.015(8) -0.009(8) 0.029(10)
C2 0.104(18) 0.078(17) 0.046(11) 0.006(10) 0.014(11) 0.040(14)
C3 0.19(3) 0.17(3) 0.068(15) 0.053(18) 0.065(19) 0.16(3)
C4 0.16(3) 0.21(4) 0.064(16) 0.07(2) 0.055(18) 0.13(3)
C5 0.072(14) 0.11(2) 0.059(12) 0.048(14) 0.032(11) 0.040(14)
C6 0.072(14) 0.085(18) 0.060(12) 0.016(12) -0.003(10) 0.035(13)
C7 0.074(12) 0.041(10) 0.045(9) 0.011(8) 0.004(8) 0.027(9)
C8 0.049(10) 0.039(10) 0.064(11) -0.002(8) -0.017(8) 0.009(8)
C9 0.091(15) 0.022(9) 0.077(14) 0.013(9) 0.019(11) 0.014(9)
C10 0.108(19) 0.030(10) 0.066(13) 0.002(9) 0.014(12) 0.009(11)
C11 0.072(13) 0.047(11) 0.058(11) -0.003(9) 0.015(9) 0.024(10)
C12 0.045(9) 0.045(11) 0.063(11) 0.015(8) 0.005(8) 0.021(8)
C13 0.073(12) 0.058(12) 0.030(8) 0.003(7) -0.010(8) 0.042(10)
C14 0.073(12) 0.041(10) 0.046(9) 0.001(8) -0.018(9) 0.020(9)
C15 0.073(14) 0.080(16) 0.062(12) -0.002(11) -0.008(11) 0.045(13)
C16 0.060(13) 0.079(17) 0.087(16) -0.016(13) -0.020(12) 0.035(12)
C17 0.037(10) 0.12(2) 0.11(2) 0.018(17) 0.003(11) 0.021(12)
C18 0.067(13) 0.056(13) 0.070(13) 0.001(10) -0.002(10) 0.025(10)
C19 0.046(9) 0.051(11) 0.040(9) -0.001(8) 0.002(7) 0.011(8)
C20 0.048(9) 0.035(9) 0.059(10) -0.004(8) -0.010(8) 0.017(8)
C21 0.078(14) 0.062(14) 0.054(11) -0.012(10) 0.004(10) 0.034(11)
C22 0.083(10) 0.100(11) 0.078(10) 0.005(8) -0.003(8) 0.031(8)
C23 0.094(11) 0.115(13) 0.091(12) -0.002(9) 0.003(9) 0.033(9)
C24 0.062(8) 0.084(10) 0.071(9) -0.003(8) -0.010(7) 0.030(8)
C25 0.042(8) 0.033(9) 0.056(10) 0.005(7) 0.014(7) 0.014(7)
C26 0.069(13) 0.044(12) 0.084(15) -0.006(11) 0.018(11) 0.015(10)
C27 0.084(16) 0.036(12) 0.11(2) 0.007(12) 0.041(15) 0.013(11)
C28 0.11(2) 0.056(15) 0.090(18) 0.020(13) 0.034(15) 0.026(14)
C29 0.086(16) 0.091(19) 0.066(14) 0.013(13) 0.023(12) 0.046(15)
C30 0.048(10) 0.060(13) 0.050(10) 0.016(9) 0.004(8) 0.009(9)
C31 0.060(10) 0.043(10) 0.034(8) 0.006(7) -0.007(7) 0.027(8)
C32 0.045(9) 0.033(10) 0.105(16) 0.012(10) -0.021(10) 0.013(8)
C33 0.079(15) 0.042(12) 0.083(15) 0.005(10) 0.011(12) 0.022(11)
C34 0.067(12) 0.048(12) 0.069(12) 0.016(9) 0.001(10) 0.031(10)
C35 0.029(7) 0.036(9) 0.066(11) 0.000(8) -0.007(7) 0.006(7)
C36 0.047(9) 0.026(9) 0.059(10) 0.003(7) -0.006(8) 0.001(7)
C37 0.057(11) 0.060(13) 0.055(11) -0.004(10) -0.009(9) 0.005(10)
C38 0.080(16) 0.090(19) 0.058(13) 0.012(12) -0.023(11) 0.011(14)
C39 0.079(17) 0.13(2) 0.059(13) -0.009(11) 0.017(12) 0.000(17)
C40 0.083(18) 0.076(19) 0.108(19) 0.004(13) 0.030(17) -0.008(14)
C41 0.092(19) 0.072(18) 0.087(18) 0.020(14) 0.011(15) -0.006(15)
C42 0.086(16) 0.070(16) 0.071(14) 0.001(12) -0.023(12) 0.032(13)
C43 0.053(10) 0.076(15) 0.034(9) 0.000(9) 0.007(7) 0.009(10)
C44 0.071(13) 0.065(14) 0.062(12) -0.021(11) 0.001(10) 0.026(11)
C45 0.090(16) 0.056(14) 0.067(13) 0.008(11) -0.022(12) 0.025(12)
C46 0.12(2) 0.071(18) 0.091(19) 0.011(15) -0.025(17) 0.032(17)
C47 0.086(17) 0.10(2) 0.054(13) 0.016(13) -0.004(11) 0.019(15)
C48 0.087(16) 0.061(14) 0.056(12) -0.011(10) -0.022(11) 0.025(12)
C49 0.062(12) 0.061(13) 0.048(10) -0.006(9) 0.002(9) 0.006(10)
C50 0.065(13) 0.055(13) 0.080(15) -0.009(11) -0.020(11) 0.018(10)
C51 0.10(2) 0.070(17) 0.071(15) -0.018(13) -0.006(13) 0.008(14)
C52 0.11(2) 0.10(2) 0.10(2) -0.016(17) 0.011(17) 0.049(19)
C53 0.092(18) 0.09(2) 0.091(18) -0.035(15) 0.041(15) 0.007(13)
C54 0.044(10) 0.092(17) 0.077(14) -0.006(12) 0.002(9) 0.025(10)
C55 0.046(10) 0.048(11) 0.066(12) -0.003(9) 0.003(8) 0.012(8)
C56 0.064(13) 0.071(16) 0.105(18) 0.051(14) 0.008(12) 0.033(12)
C57 0.068(14) 0.12(2) 0.14(2) 0.086(14) 0.019(11) 0.037(13)
C58 0.093(18) 0.12(3) 0.092(18) 0.044(15) 0.013(13) 0.021(17)
C59 0.059(12) 0.11(2) 0.069(13) 0.020(13) 0.019(10) 0.046(13)
C60 0.084(16) 0.09(2) 0.059(13) 0.008(13) 0.008(11) 0.031(14)
C61 0.052(10) 0.051(12) 0.066(12) 0.006(9) 0.010(9) 0.003(9)
C62 0.11(2) 0.09(2) 0.18(3) 0.054(14) 0.09(2) 0.031(15)
C63 0.070(16) 0.10(2) 0.12(2) 0.023(19) 0.011(16) 0.020(16)
C64 0.080(19) 0.10(2) 0.12(3) 0.01(2) 0.009(18) -0.013(18)
C65 0.043(9) 0.042(10) 0.054(10) 0.008(8) 0.000(7) 0.020(8)
C66 0.048(9) 0.028(9) 0.054(10) 0.010(7) 0.000(7) 0.014(7)
C67 0.038(9) 0.051(12) 0.077(13) 0.004(10) -0.001(8) 0.013(8)
C68 0.061(12) 0.042(11) 0.078(14) 0.002(10) -0.005(10) 0.017(9)
C69 0.048(10) 0.044(11) 0.062(11) -0.003(9) -0.004(8) 0.003(8)
C70 0.028(7) 0.041(9) 0.048(9) -0.002(7) 0.009(6) 0.007(6)
C71 0.064(11) 0.037(10) 0.071(12) 0.020(9) 0.007(9) 0.016(9)
C72 0.041(9) 0.062(14) 0.089(15) -0.001(11) -0.003(9) 0.022(9)
C73 0.073(14) 0.067(15) 0.071(14) 0.005(11) 0.023(11) 0.032(12)
C74 0.060(12) 0.056(13) 0.12(2) 0.029(13) 0.034(12) 0.040(11)
C75 0.062(12) 0.035(10) 0.069(12) 0.015(9) 0.007(9) 0.005(9)
C76 0.061(12) 0.063(15) 0.077(14) -0.015(11) 0.017(11) 0.010(11)
C77 0.065(12) 0.065(14) 0.051(11) 0.003(9) 0.020(9) 0.011(10)
C78 0.080(14) 0.040(11) 0.061(12) 0.012(9) 0.020(10) 0.005(10)
C79 0.085(14) 0.027(9) 0.073(13) -0.007(9) 0.028(11) 0.019(9)
C80 0.093(16) 0.039(11) 0.067(13) 0.004(9) 0.026(11) 0.023(11)
C81 0.057(11) 0.021(8) 0.090(14) 0.014(9) 0.006(10) 0.015(8)
C82 0.103(18) 0.043(12) 0.061(12) 0.002(9) 0.021(12) 0.016(12)
C83 0.053(12) 0.058(14) 0.12(2) 0.018(13) 0.030(13) 0.023(10)
C84 0.045(10) 0.057(13) 0.091(16) -0.002(11) 0.014(10) 0.014(9)
C85 0.061(9) 0.066(10) 0.054(9) -0.004(7) 0.011(7) 0.016(8)
C86 0.15(4) 0.11(3) 0.054(12) 0.025(18) 0.031(17) 0.09(3)
C86A 0.13(3) 0.045(18) 0.09(2) -0.025(16) -0.01(2) 0.026(16)
C87 0.08(2) 0.08(3) 0.067(19) 0.004(15) 0.007(15) 0.04(2)
C87A 0.10(3) 0.06(2) 0.100(15) -0.004(14) -0.008(16) 0.025(19)
C88 0.09(2) 0.09(4) 0.09(2) 0.00(2) -0.007(18) 0.03(2)
C88A 0.091(14) 0.093(13) 0.099(13) 0.007(8) 0.004(9) 0.031(9)
C89 0.087(17) 0.06(2) 0.09(2) -0.006(18) -0.015(18) 0.021(12)
C89A 0.068(12) 0.086(12) 0.086(12) 0.009(8) 0.014(8) 0.033(8)
C90 0.060(16) 0.06(2) 0.078(18) 0.025(18) 0.011(14) 0.016(14)
C90A 0.13(3) 0.13(2) 0.059(13) 0.010(14) 0.021(15) 0.08(3)
C91 0.059(16) 0.072(16) 0.10(3) 0.017(17) 0.019(17) 0.022(11)
C91A 0.067(14) 0.14(3) 0.12(4) 0.02(2) 0.015(19) 0.008(15)
C92 0.09(3) 0.08(3) 0.097(17) 0.014(19) 0.017(17) 0.04(2)
C92A 0.11(2) 0.14(3) 0.10(3) 0.03(2) -0.005(19) 0.02(3)
C93 0.083(18) 0.06(2) 0.11(2) 0.01(2) 0.000(16) 0.034(16)
C93A 0.062(15) 0.19(4) 0.10(3) 0.02(3) 0.010(16) 0.035(15)
C94 0.078(13) 0.075(12) 0.089(13) 0.008(9) 0.010(9) 0.028(9)
C94A 0.045(17) 0.17(4) 0.10(3) 0.02(2) 0.017(16) 0.012(18)
C95 0.053(10) 0.081(15) 0.028(8) 0.008(8) -0.001(7) 0.011(10)
C96 0.13(2) 0.065(15) 0.032(9) 0.013(9) 0.018(11) 0.017(14)
C97 0.10(2) 0.12(2) 0.038(11) 0.019(12) 0.017(12) 0.038(18)
C98 0.092(19) 0.16(3) 0.050(13) -0.007(16) -0.002(12) 0.05(2)
C99 0.097(18) 0.10(2) 0.037(10) -0.022(11) 0.017(11) 0.006(15)
C100 0.067(13) 0.083(17) 0.046(11) -0.009(11) 0.003(9) -0.001(12)
C101 0.11(2) 0.072(17) 0.049(12) 0.008(11) -0.028(12) -0.003(14)
C102 0.085(17) 0.086(19) 0.066(14) 0.010(13) 0.024(12) 0.012(14)
C103 0.11(2) 0.062(16) 0.081(17) -0.017(13) 0.028(15) 0.021(15)
C104 0.074(14) 0.096(19) 0.050(11) 0.016(11) 0.011(10) 0.035(13)
C105 0.043(9) 0.076(13) 0.089(13) 0.000(8) 0.011(8) 0.018(9)
C106 0.044(10) 0.107(17) 0.17(3) 0.034(14) 0.047(13) 0.026(9)
C107 0.044(9) 0.115(19) 0.15(2) 0.051(14) 0.027(13) 0.019(11)
C108 0.088(17) 0.19(3) 0.19(2) -0.02(2) -0.02(2) 0.03(2)
C109 0.084(16) 0.12(2) 0.21(3) -0.043(17) 0.001(18) -0.015(13)
C110 0.086(14) 0.11(2) 0.123(16) -0.033(13) -0.016(14) -0.007(14)
C111 0.073(12) 0.089(17) 0.159(19) 0.042(15) -0.006(15) 0.009(11)
C112 0.077(15) 0.13(3) 0.20(3) 0.08(2) 0.042(19) 0.063(17)
C113 0.062(17) 0.09(2) 0.28(3) -0.009(14) 0.027(19) -0.015(14)
C114 0.064(13) 0.069(16) 0.24(3) 0.040(15) 0.027(17) 0.030(10)
C115 0.073(13) 0.030(10) 0.105(18) 0.022(11) -0.038(13) 0.005(9)
C116 0.22(5) 0.08(2) 0.09(2) 0.009(18) -0.02(2) 0.07(3)
C117 0.19(2) 0.10(3) 0.11(3) 0.02(2) 0.03(2) 0.07(2)
C118 0.15(2) 0.13(3) 0.127(18) 0.05(2) -0.052(16) 0.040(19)
C119 0.14(2) 0.11(3) 0.15(2) 0.013(17) 0.008(12) 0.07(2)
C120 0.12(2) 0.056(17) 0.14(3) 0.038(18) -0.03(2) 0.005(16)
C121 0.083(16) 0.09(2) 0.076(15) 0.019(14) -0.019(13) 0.035(15)
C122 0.11(2) 0.08(2) 0.14(3) 0.02(2) -0.03(2) 0.020(19)
C123 0.27(3) 0.082(19) 0.108(14) 0.000(15) 0.001(17) 0.12(2)
C124 0.19(2) 0.073(19) 0.079(18) 0.001(15) -0.043(17) 0.043(18)

loop_
_atom_type_symbol
_atom_type_description
_atom_type_scat_dispersion_real
_atom_type_scat_dispersion_imag
_atom_type_scat_source
C C 0.0181 0.0091 'International Tables Vol C Tables 4.2.6.8 and 6.1.1.4'
H H 0.0000 0.0000 'International Tables Vol C Tables 4.2.6.8 and 6.1.1.4'
Au Au -4.4197 7.2980 'International Tables Vol C Tables 4.2.6.8 and 6.1.1.4'
P P 0.2955 0.4335 'International Tables Vol C Tables 4.2.6.8 and 6.1.1.4'
Pd Pd 0.1215 3.9337 'International Tables Vol C Tables 4.2.6.8 and 6.1.1.4'
S S 0.3331 0.5567 'International Tables Vol C Tables 4.2.6.8 and 6.1.1.4'

loop_
_geom_angle_atom_site_label_1
_geom_angle_atom_site_label_2
_geom_angle_atom_site_label_3
_geom_angle
_geom_angle_site_symmetry_1
_geom_angle_site_symmetry_3
_geom_angle_publ_flag
Au4 Au1 Au3 56.21(2) . . ?
Au4 Au1 Au7 117.48(3) . . ?
Au6 Au1 Au3 117.03(3) . . ?
Au6 Au1 Au4 90.10(3) . . ?
Au6 Au1 Au7 56.29(2) . . ?
Au7 Au1 Au3 91.46(3) . . ?
Pd1 Au1 Au3 58.15(3) . . ?
Pd1 Au1 Au4 58.53(3) . . ?
Pd1 Au1 Au6 58.89(3) . . ?
Pd1 Au1 Au7 58.97(3) . . ?
P1 Au1 Au3 123.29(13) . . ?
P1 Au1 Au4 122.63(11) . . ?
P1 Au1 Au6 119.68(13) . . ?
P1 Au1 Au7 119.85(11) . . ?
P1 Au1 Pd1 178.42(13) . . ?
Au3 Au2 Au7 82.99(3) . . ?
S1 Au2 Au3 49.85(11) . . ?
S1 Au2 Au7 130.62(12) . . ?
S4 Au2 Au3 130.65(13) . . ?
S4 Au2 Au7 49.69(13) . . ?
S4 Au2 S1 179.33(18) . . ?
Au1 Au3 Au2 79.57(3) . . ?
Au4 Au3 Au1 61.56(3) . . ?
Au4 Au3 Au2 137.47(3) . . ?
Au4 Au3 Au9 61.26(2) . . ?
Au4 Au3 Pd1 60.41(3) . . ?
Au9 Au3 Au1 107.48(3) . . ?
Au9 Au3 Au2 121.76(3) . . ?
Pd1 Au3 Au1 58.01(3) . . ?
Pd1 Au3 Au2 85.36(3) . . ?
Pd1 Au3 Au9 56.83(3) . . ?
S1 Au3 Au1 109.46(12) . . ?
S1 Au3 Au2 48.35(11) . . ?
S1 Au3 Au4 159.09(12) . . ?
S1 Au3 Au9 137.58(12) . . ?
S1 Au3 Pd1 133.34(11) . . ?
Au1 Au4 Au5 80.20(3) . . ?
Au3 Au4 Au1 62.23(3) . . ?
Au3 Au4 Au5 139.45(3) . . ?
Au3 Au4 Au9 62.06(2) . . ?
Au3 Au4 Pd1 60.17(3) . . ?
Au9 Au4 Au1 108.57(3) . . ?
Au9 Au4 Au5 122.93(3) . . ?
Pd1 Au4 Au1 58.16(3) . . ?
Pd1 Au4 Au5 88.04(3) . . ?
Pd1 Au4 Au9 57.01(3) . . ?
S2 Au4 Au1 109.29(11) . . ?
S2 Au4 Au3 157.57(11) . . ?
S2 Au4 Au5 47.78(11) . . ?
S2 Au4 Au9 137.38(11) . . ?
S2 Au4 Pd1 135.53(12) . . ?
Au4 Au5 Au6 80.37(3) . . ?
S2 Au5 Au4 48.96(11) . . ?
S2 Au5 Au6 127.45(11) . . ?
S2 Au5 S3 176.48(16) . . ?
S3 Au5 Au4 128.11(13) . . ?
S3 Au5 Au6 49.16(12) . . ?
Au1 Au6 Au5 80.18(3) . . ?
Au1 Au6 Au11 108.23(3) . . ?
Au7 Au6 Au1 62.07(3) . . ?
Au7 Au6 Au5 139.42(3) . . ?
Au7 Au6 Au11 62.82(3) . . ?
Au7 Au6 Pd1 60.79(3) . . ?
Au11 Au6 Au5 121.98(3) . . ?
Pd1 Au6 Au1 58.19(3) . . ?
Pd1 Au6 Au5 87.66(3) . . ?
Pd1 Au6 Au11 56.43(3) . . ?
S3 Au6 Au1 123.23(13) . . ?
S3 Au6 Au5 47.65(12) . . ?
S3 Au6 Au7 172.56(12) . . ?
S3 Au6 Au11 117.06(13) . . ?
S3 Au6 Pd1 125.95(12) . . ?
Au1 Au7 Au2 79.23(3) . . ?
Au1 Au7 Au11 107.02(3) . . ?
Au6 Au7 Au1 61.64(3) . . ?
Au6 Au7 Au2 136.79(3) . . ?
Au6 Au7 Au11 61.59(3) . . ?
Au6 Au7 Pd1 60.44(3) . . ?
Au11 Au7 Au2 119.71(4) . . ?
Pd1 Au7 Au1 57.95(3) . . ?
Pd1 Au7 Au2 84.24(4) . . ?
Pd1 Au7 Au11 55.95(3) . . ?
S4 Au7 Au1 123.35(12) . . ?
S4 Au7 Au2 47.55(12) . . ?
S4 Au7 Au6 175.00(12) . . ?
S4 Au7 Au11 114.79(13) . . ?
S4 Au7 Pd1 121.11(13) . . ?
Au9 Au8 Au11 106.81(3) . . ?
Au9 Au8 Au12 109.87(3) . . ?
Au10 Au8 Au9 62.57(3) . . ?
Au10 Au8 Au11 61.39(3) . . ?
Au10 Au8 Au12 96.13(3) . . ?
Au11 Au8 Au12 119.10(3) . . ?
Pd1 Au8 Au9 56.55(3) . . ?
Pd1 Au8 Au10 60.14(3) . . ?
Pd1 Au8 Au11 56.42(3) . . ?
Pd1 Au8 Au12 155.71(4) . . ?
S5 Au8 Au9 116.26(12) . . ?
S5 Au8 Au10 143.24(14) . . ?
S5 Au8 Au11 136.86(12) . . ?
S5 Au8 Au12 48.00(14) . . ?
S5 Au8 Pd1 153.62(14) . . ?
Au3 Au9 Au8 91.94(3) . . ?
Au3 Au9 Au10 117.13(3) . . ?
Au4 Au9 Au3 56.68(2) . . ?
Au4 Au9 Au8 117.66(3) . . ?
Au4 Au9 Au10 90.00(3) . . ?
Au8 Au9 Au10 55.66(2) . . ?
Pd1 Au9 Au3 59.04(3) . . ?
Pd1 Au9 Au4 59.48(3) . . ?
Pd1 Au9 Au8 58.19(3) . . ?
Pd1 Au9 Au10 58.09(3) . . ?
P2 Au9 Au3 117.61(11) . . ?
P2 Au9 Au4 116.79(11) . . ?
P2 Au9 Au8 125.55(11) . . ?
P2 Au9 Au10 125.11(11) . . ?
P2 Au9 Pd1 175.77(11) . . ?
Au8 Au10 Au9 61.77(2) . . ?
Au8 Au10 Au11 62.52(3) . . ?
Au8 Au10 Au13 96.02(3) . . ?
Au8 Au10 Pd1 59.85(3) . . ?
Au9 Au10 Au13 108.69(3) . . ?
Au11 Au10 Au9 107.05(3) . . ?
Au11 Au10 Au13 120.29(3) . . ?
Pd1 Au10 Au9 56.21(3) . . ?
Pd1 Au10 Au11 56.71(3) . . ?
Pd1 Au10 Au13 155.06(5) . . ?
S6 Au10 Au8 142.33(15) . . ?
S6 Au10 Au9 114.82(13) . . ?
S6 Au10 Au11 138.07(13) . . ?
S6 Au10 Au13 47.57(15) . . ?
S6 Au10 Pd1 153.44(14) . . ?
Au6 Au11 Au7 55.59(3) . . ?
Au6 Au11 Au8 117.41(3) . . ?
Au8 Au11 Au7 92.60(3) . . ?
Au10 Au11 Au6 90.23(3) . . ?
Au10 Au11 Au7 117.75(3) . . ?
Au10 Au11 Au8 56.09(3) . . ?
Pd1 Au11 Au6 59.28(3) . . ?
Pd1 Au11 Au7 59.07(3) . . ?
Pd1 Au11 Au8 58.15(3) . . ?
Pd1 Au11 Au10 58.73(3) . . ?
P3 Au11 Au6 117.43(15) . . ?
P3 Au11 Au7 117.23(14) . . ?
P3 Au11 Au8 125.14(15) . . ?
P3 Au11 Au10 124.83(14) . . ?
P3 Au11 Pd1 175.85(15) . . ?
Au8 Au12 Au13 84.20(3) . . ?
S5 Au12 Au8 49.50(12) . . ?
S5 Au12 Au13 132.76(12) . . ?
S5 Au12 S7 174.9(2) . . ?
S7 Au12 Au8 127.08(18) . . ?
S7 Au12 Au13 43.17(17) . . ?
Au10 Au13 Au12 83.64(3) . . ?
S6 Au13 Au10 48.94(12) . . ?
S6 Au13 Au12 131.74(12) . . ?
S7 Au13 Au10 126.78(16) . . ?
S7 Au13 Au12 43.54(16) . . ?
S7 Au13 S6 174.9(2) . . ?
Au1 Pd1 Au3 63.84(3) . . ?
Au1 Pd1 Au4 63.31(3) . . ?
Au1 Pd1 Au6 62.92(4) . . ?
Au1 Pd1 Au7 63.08(3) . . ?
Au3 Pd1 Au4 59.42(3) . . ?
Au3 Pd1 Au6 126.76(5) . . ?
Au3 Pd1 Au7 97.33(4) . . ?
Au4 Pd1 Au6 95.25(4) . . ?
Au4 Pd1 Au7 126.38(5) . . ?
Au6 Pd1 Au7 58.77(3) . . ?
Au8 Pd1 Au1 152.41(5) . . ?
Au8 Pd1 Au3 99.16(5) . . ?
Au8 Pd1 Au4 128.73(5) . . ?
Au8 Pd1 Au6 129.70(5) . . ?
Au8 Pd1 Au7 100.50(4) . . ?
Au8 Pd1 Au10 60.01(3) . . ?
Au9 Pd1 Au1 118.64(5) . . ?
Au9 Pd1 Au3 64.13(3) . . ?
Au9 Pd1 Au4 63.50(3) . . ?
Au9 Pd1 Au6 148.54(5) . . ?
Au9 Pd1 Au7 152.45(5) . . ?
Au9 Pd1 Au8 65.26(4) . . ?
Au9 Pd1 Au10 65.69(3) . . ?
Au10 Pd1 Au1 147.58(5) . . ?
Au10 Pd1 Au3 129.81(5) . . ?
Au10 Pd1 Au4 96.65(4) . . ?
Au10 Pd1 Au6 96.41(4) . . ?
Au10 Pd1 Au7 129.47(5) . . ?
Au11 Pd1 Au1 119.14(5) . . ?
Au11 Pd1 Au3 151.95(5) . . ?
Au11 Pd1 Au4 148.55(5) . . ?
Au11 Pd1 Au6 64.28(3) . . ?
Au11 Pd1 Au7 64.98(3) . . ?
Au11 Pd1 Au8 65.44(4) . . ?
Au11 Pd1 Au9 122.15(5) . . ?
Au11 Pd1 Au10 64.56(3) . . ?
Au2 S1 Au3 81.80(15) . . ?
C55 S1 Au2 106.0(6) . . ?
C55 S1 Au3 112.4(6) . . ?
Au5 S2 Au4 83.26(14) . . ?
C65 S2 Au4 111.3(6) . . ?
C65 S2 Au5 109.3(6) . . ?
Au5 S3 Au6 83.19(16) . . ?
C75 S3 Au5 108.4(7) . . ?
C75 S3 Au6 107.2(7) . . ?
Au2 S4 Au7 82.76(15) . . ?
C85 S4 Au2 107.8(6) . . ?
C85 S4 Au7 116.0(6) . . ?
Au12 S5 Au8 82.50(17) . . ?
C95 S5 Au8 108.2(7) . . ?
C95 S5 Au12 113.0(6) . . ?
Au13 S6 Au10 83.49(18) . . ?
C105 S6 Au10 111.5(8) . . ?
C105 S6 Au13 112.6(9) . . ?
Au13 S7 Au12 93.3(2) . . ?
C115 S7 Au12 107.6(8) . . ?
C115 S7 Au13 106.8(9) . . ?
C1 P1 Au1 114.6(6) . . ?
C7 P1 Au1 112.4(6) . . ?
C7 P1 C1 105.0(10) . . ?
C13 P1 Au1 116.5(6) . . ?
C13 P1 C1 102.1(8) . . ?
C13 P1 C7 105.0(9) . . ?
C19 P2 Au9 112.3(7) . . ?
C19 P2 C25 105.3(9) . . ?
C19 P2 C31 104.0(8) . . ?
C25 P2 Au9 115.9(6) . . ?
C31 P2 Au9 116.8(6) . . ?
C31 P2 C25 100.9(8) . . ?
C37 P3 Au11 116.2(7) . . ?
C37 P3 C49 102.8(10) . . ?
C43 P3 Au11 112.2(7) . . ?
C43 P3 C37 105.9(10) . . ?
C43 P3 C49 104.5(10) . . ?
C49 P3 Au11 114.0(7) . . ?
C2 C1 P1 118.3(17) . . ?
C6 C1 P1 122.4(17) . . ?
C6 C1 C2 119(2) . . ?
C1 C2 H2 119.1 . . ?
C1 C2 C3 122(3) . . ?
C3 C2 H2 119.1 . . ?
C2 C3 H3 121.2 . . ?
C4 C3 C2 118(3) . . ?
C4 C3 H3 121.2 . . ?
C3 C4 H4 118.6 . . ?
C5 C4 C3 123(2) . . ?
C5 C4 H4 118.6 . . ?
C4 C5 H5 121.4 . . ?
C4 C5 C6 117(3) . . ?
C6 C5 H5 121.4 . . ?
C1 C6 C5 121(2) . . ?
C1 C6 H6 119.3 . . ?
C5 C6 H6 119.3 . . ?
C8 C7 P1 117.2(15) . . ?
C8 C7 C12 119.8(18) . . ?
C12 C7 P1 123.0(15) . . ?
C7 C8 H8 119.9 . . ?
C7 C8 C9 120(2) . . ?
C9 C8 H8 119.9 . . ?
C8 C9 H9 119.0 . . ?
C8 C9 C10 122(2) . . ?
C10 C9 H9 119.0 . . ?
C9 C10 H10 122.0 . . ?
C11 C10 C9 116.0(19) . . ?
C11 C10 H10 122.0 . . ?
C10 C11 H11 118.9 . . ?
C12 C11 C10 122(2) . . ?
C12 C11 H11 118.9 . . ?
C7 C12 H12 120.1 . . ?
C11 C12 C7 119.8(19) . . ?
C11 C12 H12 120.1 . . ?
C14 C13 P1 122.6(17) . . ?
C14 C13 C18 122(2) . . ?
C18 C13 P1 115.9(13) . . ?
C13 C14 H14 121.4 . . ?
C13 C14 C15 117(2) . . ?
C15 C14 H14 121.4 . . ?
C14 C15 H15 118.6 . . ?
C16 C15 C14 123(2) . . ?
C16 C15 H15 118.6 . . ?
C15 C16 H16 120.0 . . ?
C15 C16 C17 120(2) . . ?
C17 C16 H16 120.0 . . ?
C16 C17 H17 121.4 . . ?
C18 C17 C16 117(3) . . ?
C18 C17 H17 121.4 . . ?
C13 C18 H18 119.4 . . ?
C17 C18 C13 121(2) . . ?
C17 C18 H18 119.4 . . ?
C20 C19 P2 124.0(14) . . ?
C20 C19 C24 120.0(18) . . ?
C24 C19 P2 116.0(15) . . ?
C19 C20 H20 121.2 . . ?
C19 C20 C21 117.5(17) . . ?
C21 C20 H20 121.2 . . ?
C20 C21 H21 120.0 . . ?
C22 C21 C20 120(2) . . ?
C22 C21 H21 120.0 . . ?
C21 C22 H22 121.4 . . ?
C23 C22 C21 117(3) . . ?
C23 C22 H22 121.4 . . ?
C22 C23 H23 116.1 . . ?
C22 C23 C24 128(3) . . ?
C24 C23 H23 116.1 . . ?
C19 C24 H24 121.3 . . ?
C23 C24 C19 117(2) . . ?
C23 C24 H24 121.3 . . ?
C26 C25 P2 123.5(16) . . ?
C30 C25 P2 116.2(14) . . ?
C30 C25 C26 120.3(19) . . ?
C25 C26 H26 118.9 . . ?
C27 C26 C25 122(2) . . ?
C27 C26 H26 118.9 . . ?
C26 C27 H27 120.8 . . ?
C26 C27 C28 118(2) . . ?
C28 C27 H27 120.8 . . ?
C27 C28 H28 118.9 . . ?
C27 C28 C29 122(2) . . ?
C29 C28 H28 118.9 . . ?
C28 C29 H29 121.7 . . ?
C30 C29 C28 117(2) . . ?
C30 C29 H29 121.7 . . ?
C25 C30 C29 120(2) . . ?
C25 C30 H30 119.9 . . ?
C29 C30 H30 119.9 . . ?
C32 C31 P2 121.9(14) . . ?
C36 C31 P2 119.3(13) . . ?
C36 C31 C32 118.9(16) . . ?
C31 C32 H32 120.4 . . ?
C33 C32 C31 119.3(19) . . ?
C33 C32 H32 120.4 . . ?
C32 C33 H33 119.3 . . ?
C34 C33 C32 121(2) . . ?
C34 C33 H33 119.3 . . ?
C33 C34 H34 119.9 . . ?
C33 C34 C35 120.2(18) . . ?
C35 C34 H34 119.9 . . ?
C34 C35 H35 120.5 . . ?
C36 C35 C34 119.0(16) . . ?
C36 C35 H35 120.5 . . ?
C31 C36 H36 119.4 . . ?
C35 C36 C31 121.2(16) . . ?
C35 C36 H36 119.4 . . ?
C38 C37 P3 121.7(19) . . ?
C42 C37 P3 120.1(17) . . ?
C42 C37 C38 118(2) . . ?
C37 C38 H38 120.4 . . ?
C39 C38 C37 119(3) . . ?
C39 C38 H38 120.4 . . ?
C38 C39 H39 120.2 . . ?
C40 C39 C38 120(3) . . ?
C40 C39 H39 120.2 . . ?
C39 C40 H40 119.5 . . ?
C41 C40 C39 121(3) . . ?
C41 C40 H40 119.5 . . ?
C40 C41 H41 119.5 . . ?
C40 C41 C42 121(3) . . ?
C42 C41 H41 119.5 . . ?
C37 C42 H42 119.7 . . ?
C41 C42 C37 121(2) . . ?
C41 C42 H42 119.7 . . ?
C44 C43 P3 121.5(16) . . ?
C44 C43 C48 117(2) . . ?
C48 C43 P3 121.7(18) . . ?
C43 C44 H44 119.3 . . ?
C45 C44 C43 121(2) . . ?
C45 C44 H44 119.3 . . ?
C44 C45 H45 118.4 . . ?
C44 C45 C46 123(2) . . ?
C46 C45 H45 118.4 . . ?
C45 C46 H46 122.8 . . ?
C45 C46 C47 114(3) . . ?
C47 C46 H46 122.8 . . ?
C46 C47 H47 119.1 . . ?
C48 C47 C46 122(3) . . ?
C48 C47 H47 119.1 . . ?
C43 C48 H48 118.9 . . ?
C47 C48 C43 122(2) . . ?
C47 C48 H48 118.9 . . ?
C50 C49 P3 118.9(17) . . ?
C54 C49 P3 120.0(18) . . ?
C54 C49 C50 121(2) . . ?
C49 C50 H50 122.1 . . ?
C51 C50 C49 116(2) . . ?
C51 C50 H50 122.1 . . ?
C50 C51 H51 119.1 . . ?
C52 C51 C50 122(2) . . ?
C52 C51 H51 119.1 . . ?
C51 C52 H52 118.9 . . ?
C51 C52 C53 122(3) . . ?
C53 C52 H52 118.9 . . ?
C52 C53 H53 122.0 . . ?
C52 C53 C54 116(3) . . ?
C54 C53 H53 122.0 . . ?
C49 C54 C53 123(2) . . ?
C49 C54 H54 118.6 . . ?
C53 C54 H54 118.6 . . ?
C56 C55 S1 111.7(14) . . ?
C56 C55 C60 109(2) . . ?
C56 C55 C61 113(2) . . ?
C60 C55 S1 107.5(16) . . ?
C61 C55 S1 105.5(15) . . ?
C61 C55 C60 110.8(18) . . ?
C55 C56 H56A 110.0 . . ?
C55 C56 H56B 110.0 . . ?
C55 C56 C57 108(2) . . ?
H56A C56 H56B 108.4 . . ?
C57 C56 H56A 110.0 . . ?
C57 C56 H56B 110.0 . . ?
C56 C57 H57 109.3 . . ?
C56 C57 C58 111(3) . . ?
C56 C57 C62 112(3) . . ?
C58 C57 H57 109.3 . . ?
C62 C57 H57 109.3 . . ?
C62 C57 C58 107(3) . . ?
C57 C58 H58A 110.2 . . ?
C57 C58 H58B 110.2 . . ?
H58A C58 H58B 108.5 . . ?
C59 C58 C57 108(2) . . ?
C59 C58 H58A 110.2 . . ?
C59 C58 H58B 110.2 . . ?
C58 C59 H59 108.7 . . ?
C58 C59 C60 110(2) . . ?
C58 C59 C63 112(3) . . ?
C60 C59 H59 108.7 . . ?
C63 C59 H59 108.7 . . ?
C63 C59 C60 108(2) . . ?
C55 C60 H60A 110.1 . . ?
C55 C60 H60B 110.1 . . ?
C59 C60 C55 108(2) . . ?
C59 C60 H60A 110.1 . . ?
C59 C60 H60B 110.1 . . ?
H60A C60 H60B 108.4 . . ?
C55 C61 H61A 110.1 . . ?
C55 C61 H61B 110.1 . . ?
C55 C61 C64 108(2) . . ?
H61A C61 H61B 108.4 . . ?
C64 C61 H61A 110.1 . . ?
C64 C61 H61B 110.1 . . ?
C57 C62 H62A 109.6 . . ?
C57 C62 H62B 109.6 . . ?
H62A C62 H62B 108.1 . . ?
C64 C62 C57 110(3) . . ?
C64 C62 H62A 109.6 . . ?
C64 C62 H62B 109.6 . . ?
C59 C63 H63A 109.5 . . ?
C59 C63 H63B 109.5 . . ?
H63A C63 H63B 108.1 . . ?
C64 C63 C59 111(2) . . ?
C64 C63 H63A 109.5 . . ?
C64 C63 H63B 109.5 . . ?
C61 C64 H64 110.6 . . ?
C62 C64 C61 105(2) . . ?
C62 C64 H64 110.6 . . ?
C63 C64 C61 105(3) . . ?
C63 C64 C62 115(3) . . ?
C63 C64 H64 110.6 . . ?
C66 C65 S2 115.6(12) . . ?
C66 C65 C70 108.2(15) . . ?
C66 C65 C71 109.2(15) . . ?
C70 C65 S2 108.7(11) . . ?
C71 C65 S2 108.0(13) . . ?
C71 C65 C70 106.8(15) . . ?
C65 C66 H66A 108.9 . . ?
C65 C66 H66B 108.9 . . ?
H66A C66 H66B 107.7 . . ?
C67 C66 C65 113.5(16) . . ?
C67 C66 H66A 108.9 . . ?
C67 C66 H66B 108.9 . . ?
C66 C67 H67 110.8 . . ?
C66 C67 C68 108.4(15) . . ?
C66 C67 C72 106.2(17) . . ?
C68 C67 H67 110.8 . . ?
C68 C67 C72 109.6(18) . . ?
C72 C67 H67 110.8 . . ?
C67 C68 H68A 109.1 . . ?
C67 C68 H68B 109.1 . . ?
H68A C68 H68B 107.8 . . ?
C69 C68 C67 112.6(18) . . ?
C69 C68 H68A 109.1 . . ?
C69 C68 H68B 109.1 . . ?
C68 C69 H69 110.5 . . ?
C68 C69 C70 109.1(16) . . ?
C68 C69 C73 107.7(18) . . ?
C70 C69 H69 110.5 . . ?
C70 C69 C73 108.5(17) . . ?
C73 C69 H69 110.5 . . ?
C65 C70 H70A 109.6 . . ?
C65 C70 H70B 109.6 . . ?
C69 C70 C65 110.1(13) . . ?
C69 C70 H70A 109.6 . . ?
C69 C70 H70B 109.6 . . ?
H70A C70 H70B 108.2 . . ?
C65 C71 H71A 109.5 . . ?
C65 C71 H71B 109.5 . . ?
H71A C71 H71B 108.1 . . ?
C74 C71 C65 110.6(17) . . ?
C74 C71 H71A 109.5 . . ?
C74 C71 H71B 109.5 . . ?
C67 C72 H72A 110.2 . . ?
C67 C72 H72B 110.2 . . ?
H72A C72 H72B 108.5 . . ?
C74 C72 C67 107.3(16) . . ?
C74 C72 H72A 110.2 . . ?
C74 C72 H72B 110.2 . . ?
C69 C73 H73A 109.7 . . ?
C69 C73 H73B 109.7 . . ?
H73A C73 H73B 108.2 . . ?
C74 C73 C69 109.9(18) . . ?
C74 C73 H73A 109.7 . . ?
C74 C73 H73B 109.7 . . ?
C71 C74 C72 111(2) . . ?
C71 C74 C73 110.8(18) . . ?
C71 C74 H74 108.2 . . ?
C72 C74 C73 111(2) . . ?
C72 C74 H74 108.2 . . ?
C73 C74 H74 108.2 . . ?
C76 C75 S3 103.3(16) . . ?
C80 C75 S3 107.8(15) . . ?
C80 C75 C76 109.6(18) . . ?
C80 C75 C81 112.0(19) . . ?
C81 C75 S3 110.9(13) . . ?
C81 C75 C76 112.8(18) . . ?
C75 C76 H76A 110.4 . . ?
C75 C76 H76B 110.4 . . ?
C75 C76 C77 106.7(19) . . ?
H76A C76 H76B 108.6 . . ?
C77 C76 H76A 110.4 . . ?
C77 C76 H76B 110.4 . . ?
C76 C77 H77 108.8 . . ?
C76 C77 C78 109.2(16) . . ?
C78 C77 H77 108.8 . . ?
C82 C77 C76 110.3(19) . . ?
C82 C77 H77 108.8 . . ?
C82 C77 C78 111(2) . . ?
C77 C78 H78A 110.2 . . ?
C77 C78 H78B 110.2 . . ?
H78A C78 H78B 108.5 . . ?
C79 C78 C77 107.6(17) . . ?
C79 C78 H78A 110.2 . . ?
C79 C78 H78B 110.2 . . ?
C78 C79 H79 109.4 . . ?
C78 C79 C80 109(2) . . ?
C80 C79 H79 109.4 . . ?
C83 C79 C78 110.5(18) . . ?
C83 C79 H79 109.4 . . ?
C83 C79 C80 109.1(18) . . ?
C75 C80 C79 109.0(17) . . ?
C75 C80 H80A 109.9 . . ?
C75 C80 H80B 109.9 . . ?
C79 C80 H80A 109.9 . . ?
C79 C80 H80B 109.9 . . ?
H80A C80 H80B 108.3 . . ?
C75 C81 H81A 110.4 . . ?
C75 C81 H81B 110.4 . . ?
C75 C81 C84 106.6(17) . . ?
H81A C81 H81B 108.6 . . ?
C84 C81 H81A 110.4 . . ?
C84 C81 H81B 110.4 . . ?
C77 C82 H82A 109.6 . . ?
C77 C82 H82B 109.6 . . ?
C77 C82 C84 110(2) . . ?
H82A C82 H82B 108.1 . . ?
C84 C82 H82A 109.6 . . ?
C84 C82 H82B 109.6 . . ?
C79 C83 H83A 109.7 . . ?
C79 C83 H83B 109.7 . . ?
C79 C83 C84 109.7(18) . . ?
H83A C83 H83B 108.2 . . ?
C84 C83 H83A 109.7 . . ?
C84 C83 H83B 109.7 . . ?
C81 C84 C83 105.4(19) . . ?
C81 C84 H84 110.0 . . ?
C82 C84 C81 112.9(19) . . ?
C82 C84 C83 108.3(18) . . ?
C82 C84 H84 110.0 . . ?
C83 C84 H84 110.0 . . ?
C86 C85 S4 107.1(19) . . ?
C86 C85 C91 105(4) . . ?
C86A C85 S4 109.2(19) . . ?
C86A C85 C90A 114(4) . . ?
C86A C85 C91A 113(4) . . ?
C90 C85 S4 118.3(19) . . ?
C90 C85 C86 114(3) . . ?
C90 C85 C91 100(3) . . ?
C90A C85 S4 112.6(18) . . ?
C90A C85 C91A 99(4) . . ?
C91 C85 S4 110.6(19) . . ?
C91A C85 S4 109(2) . . ?
C85 C86 H86A 109.1 . . ?
C85 C86 H86B 109.1 . . ?
H86A C86 H86B 107.8 . . ?
C87 C86 C85 112(3) . . ?
C87 C86 H86A 109.1 . . ?
C87 C86 H86B 109.1 . . ?
C85 C86A H86C 109.8 . . ?
C85 C86A H86D 109.8 . . ?
C85 C86A C87A 110(3) . . ?
H86C C86A H86D 108.2 . . ?
C87A C86A H86C 109.8 . . ?
C87A C86A H86D 109.8 . . ?
C86 C87 H87 112.8 . . ?
C86 C87 C88 104(5) . . ?
C86 C87 C92 113(5) . . ?
C88 C87 H87 112.8 . . ?
C88 C87 C92 100(5) . . ?
C92 C87 H87 112.8 . . ?
C86A C87A H87A 114.1 . . ?
C88A C87A C86A 100(5) . . ?
C88A C87A H87A 114.1 . . ?
C92A C87A C86A 105(5) . . ?
C92A C87A H87A 114.1 . . ?
C92A C87A C88A 108(5) . . ?
C87 C88 H88A 109.3 . . ?
C87 C88 H88B 109.3 . . ?
H88A C88 H88B 107.9 . . ?
C89 C88 C87 112(4) . . ?
C89 C88 H88A 109.3 . . ?
C89 C88 H88B 109.3 . . ?
C87A C88A H88C 108.8 . . ?
C87A C88A H88D 108.8 . . ?
H88C C88A H88D 107.7 . . ?
C89A C88A C87A 114(5) . . ?
C89A C88A H88C 108.8 . . ?
C89A C88A H88D 108.8 . . ?
C88 C89 H89 109.3 . . ?
C88 C89 C90 114(4) . . ?
C90 C89 H89 109.3 . . ?
C93 C89 C88 114(5) . . ?
C93 C89 H89 109.3 . . ?
C93 C89 C90 101(4) . . ?
C88A C89A H89A 107.5 . . ?
C90A C89A C88A 108(5) . . ?
C90A C89A H89A 107.5 . . ?
C90A C89A C93A 110(5) . . ?
C93A C89A C88A 116(5) . . ?
C93A C89A H89A 107.5 . . ?
C85 C90 C89 111(3) . . ?
C85 C90 H90A 109.4 . . ?
C85 C90 H90B 109.4 . . ?
C89 C90 H90A 109.4 . . ?
C89 C90 H90B 109.4 . . ?
H90A C90 H90B 108.0 . . ?
C85 C90A H90C 110.0 . . ?
C85 C90A H90D 110.0 . . ?
C89A C90A C85 109(3) . . ?
C89A C90A H90C 110.0 . . ?
C89A C90A H90D 110.0 . . ?
H90C C90A H90D 108.4 . . ?
C85 C91 H91A 107.8 . . ?
C85 C91 H91B 107.8 . . ?
H91A C91 H91B 107.1 . . ?
C94 C91 C85 118(3) . . ?
C94 C91 H91A 107.8 . . ?
C94 C91 H91B 107.8 . . ?
C85 C91A H91C 108.3 . . ?
C85 C91A H91D 108.3 . . ?
H91C C91A H91D 107.4 . . ?
C94A C91A C85 116(3) . . ?
C94A C91A H91C 108.3 . . ?
C94A C91A H91D 108.3 . . ?
C87 C92 H92A 107.1 . . ?
C87 C92 H92B 107.1 . . ?
H92A C92 H92B 106.8 . . ?
C94 C92 C87 121(5) . . ?
C94 C92 H92A 107.1 . . ?
C94 C92 H92B 107.1 . . ?
C87A C92A H92C 106.9 . . ?
C87A C92A H92D 106.9 . . ?
H92C C92A H92D 106.7 . . ?
C94A C92A C87A 122(5) . . ?
C94A C92A H92C 106.9 . . ?
C94A C92A H92D 106.9 . . ?
C89 C93 H93A 109.5 . . ?
C89 C93 H93B 109.5 . . ?
H93A C93 H93B 108.1 . . ?
C94 C93 C89 111(4) . . ?
C94 C93 H93A 109.5 . . ?
C94 C93 H93B 109.5 . . ?
C89A C93A H93C 111.1 . . ?
C89A C93A H93D 111.1 . . ?
C89A C93A C94A 103(4) . . ?
H93C C93A H93D 109.1 . . ?
C94A C93A H93C 111.1 . . ?
C94A C93A H93D 111.1 . . ?
C91 C94 H94 114.2 . . ?
C92 C94 C91 101(4) . . ?
C92 C94 H94 114.2 . . ?
C93 C94 C91 111(4) . . ?
C93 C94 C92 101(5) . . ?
C93 C94 H94 114.2 . . ?
C91A C94A C92A 93(5) . . ?
C91A C94A C93A 115(5) . . ?
C91A C94A H94A 111.9 . . ?
C92A C94A C93A 112(5) . . ?
C92A C94A H94A 111.9 . . ?
C93A C94A H94A 111.9 . . ?
C96 C95 S5 107.5(16) . . ?
C100 C95 S5 111.7(14) . . ?
C100 C95 C96 108.4(17) . . ?
C101 C95 S5 105.8(14) . . ?
C101 C95 C96 108(2) . . ?
C101 C95 C100 115(2) . . ?
C95 C96 H96A 110.0 . . ?
C95 C96 H96B 110.0 . . ?
H96A C96 H96B 108.3 . . ?
C97 C96 C95 109(2) . . ?
C97 C96 H96A 110.0 . . ?
C97 C96 H96B 110.0 . . ?
C96 C97 H97 109.5 . . ?
C98 C97 C96 110(2) . . ?
C98 C97 H97 109.5 . . ?
C102 C97 C96 109(2) . . ?
C102 C97 H97 109.5 . . ?
C102 C97 C98 110(3) . . ?
C97 C98 H98A 109.5 . . ?
C97 C98 H98B 109.5 . . ?
C97 C98 C99 111(2) . . ?
H98A C98 H98B 108.0 . . ?
C99 C98 H98A 109.5 . . ?
C99 C98 H98B 109.5 . . ?
C98 C99 H99 111.4 . . ?
C100 C99 C98 103(2) . . ?
C100 C99 H99 111.4 . . ?
C103 C99 C98 109(2) . . ?
C103 C99 H99 111.4 . . ?
C103 C99 C100 110(2) . . ?
C95 C100 C99 108.6(19) . . ?
C95 C100 H10A 110.0 . . ?
C95 C100 H10B 110.0 . . ?
C99 C100 H10A 110.0 . . ?
C99 C100 H10B 110.0 . . ?
H10A C100 H10B 108.3 . . ?
C95 C101 H10C 109.5 . . ?
C95 C101 H10D 109.5 . . ?
C95 C101 C104 110.5(17) . . ?
H10C C101 H10D 108.1 . . ?
C104 C101 H10C 109.5 . . ?
C104 C101 H10D 109.5 . . ?
C97 C102 H10E 109.1 . . ?
C97 C102 H10F 109.1 . . ?
C97 C102 C104 112(2) . . ?
H10E C102 H10F 107.9 . . ?
C104 C102 H10E 109.1 . . ?
C104 C102 H10F 109.1 . . ?
C99 C103 H10G 109.4 . . ?
C99 C103 H10H 109.4 . . ?
H10G C103 H10H 108.0 . . ?
C104 C103 C99 111(2) . . ?
C104 C103 H10G 109.4 . . ?
C104 C103 H10H 109.4 . . ?
C101 C104 H104 110.5 . . ?
C102 C104 C101 107(2) . . ?
C102 C104 H104 110.5 . . ?
C103 C104 C101 109(2) . . ?
C103 C104 C102 109(2) . . ?
C103 C104 H104 110.5 . . ?
C106 C105 S6 106.1(19) . . ?
C110 C105 S6 116(2) . . ?
C110 C105 C106 110(3) . . ?
C110 C105 C111 111(3) . . ?
C111 C105 S6 106.3(18) . . ?
C111 C105 C106 107(3) . . ?
C105 C106 H10I 109.9 . . ?
C105 C106 H10J 109.9 . . ?
C105 C106 C107 109(3) . . ?
H10I C106 H10J 108.3 . . ?
C107 C106 H10I 109.9 . . ?
C107 C106 H10J 109.9 . . ?
C106 C107 H107 111.2 . . ?
C108 C107 C106 108(3) . . ?
C108 C107 H107 111.2 . . ?
C108 C107 C112 109(4) . . ?
C112 C107 C106 106(3) . . ?
C112 C107 H107 111.2 . . ?
C107 C108 H10K 109.0 . . ?
C107 C108 H10L 109.0 . . ?
C107 C108 C109 113(4) . . ?
H10K C108 H10L 107.8 . . ?
C109 C108 H10K 109.0 . . ?
C109 C108 H10L 109.0 . . ?
C108 C109 H109 109.9 . . ?
C108 C109 C110 109(4) . . ?
C108 C109 C113 113(5) . . ?
C110 C109 H109 109.9 . . ?
C110 C109 C113 105(4) . . ?
C113 C109 H109 109.9 . . ?
C105 C110 C109 113(3) . . ?
C105 C110 H11A 109.0 . . ?
C105 C110 H11B 109.0 . . ?
C109 C110 H11A 109.0 . . ?
C109 C110 H11B 109.0 . . ?
H11A C110 H11B 107.8 . . ?
C105 C111 H11C 109.2 . . ?
C105 C111 H11D 109.2 . . ?
C105 C111 C114 112(3) . . ?
H11C C111 H11D 107.9 . . ?
C114 C111 H11C 109.2 . . ?
C114 C111 H11D 109.2 . . ?
C107 C112 H11E 109.1 . . ?
C107 C112 H11F 109.1 . . ?
H11E C112 H11F 107.8 . . ?
C114 C112 C107 113(3) . . ?
C114 C112 H11E 109.1 . . ?
C114 C112 H11F 109.1 . . ?
C109 C113 H11G 109.4 . . ?
C109 C113 H11H 109.4 . . ?
C109 C113 C114 111(4) . . ?
H11G C113 H11H 108.0 . . ?
C114 C113 H11G 109.4 . . ?
C114 C113 H11H 109.4 . . ?
C111 C114 C113 107(3) . . ?
C111 C114 H114 112.1 . . ?
C112 C114 C111 104(3) . . ?
C112 C114 C113 108(3) . . ?
C112 C114 H114 112.1 . . ?
C113 C114 H114 112.1 . . ?
C116 C115 S7 107(2) . . ?
C116 C115 C120 103(3) . . ?
C120 C115 S7 109.9(17) . . ?
C121 C115 S7 112.5(17) . . ?
C121 C115 C116 113(3) . . ?
C121 C115 C120 111(3) . . ?
C115 C116 H11I 109.0 . . ?
C115 C116 H11J 109.0 . . ?
C115 C116 C117 113(3) . . ?
H11I C116 H11J 107.8 . . ?
C117 C116 H11I 109.0 . . ?
C117 C116 H11J 109.0 . . ?
C116 C117 H117 111.7 . . ?
C118 C117 C116 101(4) . . ?
C118 C117 H117 111.7 . . ?
C118 C117 C122 112(4) . . ?
C122 C117 C116 108(3) . . ?
C122 C117 H117 111.7 . . ?
C117 C118 H11K 108.9 . . ?
C117 C118 H11L 108.9 . . ?
C117 C118 C119 113(3) . . ?
H11K C118 H11L 107.7 . . ?
C119 C118 H11K 108.9 . . ?
C119 C118 H11L 108.9 . . ?
C118 C119 H119 109.9 . . ?
C118 C119 C123 110(4) . . ?
C120 C119 C118 105(3) . . ?
C120 C119 H119 109.9 . . ?
C120 C119 C123 111(3) . . ?
C123 C119 H119 110.0 . . ?
C115 C120 H12A 109.3 . . ?
C115 C120 H12B 109.3 . . ?
C119 C120 C115 112(3) . . ?
C119 C120 H12A 109.3 . . ?
C119 C120 H12B 109.3 . . ?
H12A C120 H12B 107.9 . . ?
C115 C121 H12C 110.2 . . ?
C115 C121 H12D 110.2 . . ?
C115 C121 C124 108(2) . . ?
H12C C121 H12D 108.5 . . ?
C124 C121 H12C 110.2 . . ?
C124 C121 H12D 110.2 . . ?
C117 C122 H12E 109.3 . . ?
C117 C122 H12F 109.3 . . ?
C117 C122 C124 112(3) . . ?
H12E C122 H12F 107.9 . . ?
C124 C122 H12E 109.3 . . ?
C124 C122 H12F 109.3 . . ?
C119 C123 H12G 110.5 . . ?
C119 C123 H12H 110.5 . . ?
H12G C123 H12H 108.7 . . ?
C124 C123 C119 106(3) . . ?
C124 C123 H12G 110.5 . . ?
C124 C123 H12H 110.5 . . ?
C121 C124 H124 108.7 . . ?
C122 C124 C121 113(3) . . ?
C122 C124 C123 111(3) . . ?
C122 C124 H124 108.7 . . ?
C123 C124 C121 107(3) . . ?
C123 C124 H124 108.7 . . ?

loop_
_geom_bond_atom_site_label_1
_geom_bond_atom_site_label_2
_geom_bond_distance
_geom_bond_site_symmetry_2
_geom_bond_publ_flag
Au1 Au3 2.8550(10) . ?
Au1 Au4 2.8372(10) . ?
Au1 Au6 2.8265(10) . ?
Au1 Au7 2.8379(10) . ?
Au1 Pd1 2.6977(13) . ?
Au1 P1 2.278(4) . ?
Au2 Au3 3.0584(10) . ?
Au2 Au7 3.0940(12) . ?
Au2 S1 2.309(5) . ?
Au2 S4 2.301(5) . ?
Au3 Au4 2.6813(10) . ?
Au3 Au9 2.8347(9) . ?
Au3 Pd1 2.7017(13) . ?
Au3 S1 2.362(5) . ?
Au4 Au5 3.1010(11) . ?
Au4 Au9 2.8135(10) . ?
Au4 Pd1 2.7083(12) . ?
Au4 S2 2.355(4) . ?
Au5 Au6 3.1114(11) . ?
Au5 S2 2.312(5) . ?
Au5 S3 2.316(5) . ?
Au6 Au7 2.6719(11) . ?
Au6 Au11 2.8483(11) . ?
Au6 Pd1 2.7178(14) . ?
Au6 S3 2.371(5) . ?
Au7 Au11 2.8808(10) . ?
Au7 Pd1 2.7271(13) . ?
Au7 S4 2.378(5) . ?
Au8 Au9 2.8704(9) . ?
Au8 Au10 2.6901(10) . ?
Au8 Au11 2.8759(11) . ?
Au8 Au12 3.0661(12) . ?
Au8 Pd1 2.6859(14) . ?
Au8 S5 2.352(5) . ?
Au9 Au10 2.8917(10) . ?
Au9 Pd1 2.6370(13) . ?
Au9 P2 2.275(4) . ?
Au10 Au11 2.8458(11) . ?
Au10 Au13 3.0853(12) . ?
Au10 Pd1 2.6936(13) . ?
Au10 S6 2.341(5) . ?
Au11 Pd1 2.6342(13) . ?
Au11 P3 2.279(5) . ?
Au12 Au13 3.3415(15) . ?
Au12 S5 2.298(6) . ?
Au12 S7 2.306(6) . ?
Au13 S6 2.292(6) . ?
Au13 S7 2.290(7) . ?
S1 C55 1.86(2) . ?
S2 C65 1.824(17) . ?
S3 C75 1.92(2) . ?
S4 C85 1.84(2) . ?
S5 C95 1.86(2) . ?
S6 C105 1.84(2) . ?
S7 C115 1.88(2) . ?
P1 C1 1.85(2) . ?
P1 C7 1.825(19) . ?
P1 C13 1.81(2) . ?
P2 C19 1.810(18) . ?
P2 C25 1.843(18) . ?
P2 C31 1.836(17) . ?
P3 C37 1.83(2) . ?
P3 C43 1.81(2) . ?
P3 C49 1.83(2) . ?
C1 C2 1.36(3) . ?
C1 C6 1.34(3) . ?
C2 H2 0.9500 . ?
C2 C3 1.39(3) . ?
C3 H3 0.9500 . ?
C3 C4 1.38(5) . ?
C4 H4 0.9500 . ?
C4 C5 1.34(5) . ?
C5 H5 0.9500 . ?
C5 C6 1.43(3) . ?
C6 H6 0.9500 . ?
C7 C8 1.36(3) . ?
C7 C12 1.42(3) . ?
C8 H8 0.9500 . ?
C8 C9 1.41(3) . ?
C9 H9 0.9500 . ?
C9 C10 1.42(4) . ?
C10 H10 0.9500 . ?
C10 C11 1.40(3) . ?
C11 H11 0.9500 . ?
C11 C12 1.39(3) . ?
C12 H12 0.9500 . ?
C13 C14 1.37(2) . ?
C13 C18 1.42(3) . ?
C14 H14 0.9500 . ?
C14 C15 1.43(3) . ?
C15 H15 0.9500 . ?
C15 C16 1.37(4) . ?
C16 H16 0.9500 . ?
C16 C17 1.44(4) . ?
C17 H17 0.9500 . ?
C17 C18 1.40(3) . ?
C18 H18 0.9500 . ?
C19 C20 1.36(2) . ?
C19 C24 1.40(3) . ?
C20 H20 0.9500 . ?
C20 C21 1.45(3) . ?
C21 H21 0.9500 . ?
C21 C22 1.38(4) . ?
C22 H22 0.9500 . ?
C22 C23 1.27(4) . ?
C23 H23 0.9500 . ?
C23 C24 1.33(4) . ?
C24 H24 0.9500 . ?
C25 C26 1.37(3) . ?
C25 C30 1.37(3) . ?
C26 H26 0.9500 . ?
C26 C27 1.34(4) . ?
C27 H27 0.9500 . ?
C27 C28 1.36(4) . ?
C28 H28 0.9500 . ?
C28 C29 1.43(4) . ?
C29 H29 0.9500 . ?
C29 C30 1.38(3) . ?
C30 H30 0.9500 . ?
C31 C32 1.40(3) . ?
C31 C36 1.40(3) . ?
C32 H32 0.9500 . ?
C32 C33 1.37(3) . ?
C33 H33 0.9500 . ?
C33 C34 1.36(3) . ?
C34 H34 0.9500 . ?
C34 C35 1.41(3) . ?
C35 H35 0.9500 . ?
C35 C36 1.36(3) . ?
C36 H36 0.9500 . ?
C37 C38 1.44(3) . ?
C37 C42 1.38(3) . ?
C38 H38 0.9500 . ?
C38 C39 1.39(4) . ?
C39 H39 0.9500 . ?
C39 C40 1.38(5) . ?
C40 H40 0.9500 . ?
C40 C41 1.35(5) . ?
C41 H41 0.9500 . ?
C41 C42 1.38(4) . ?
C42 H42 0.9500 . ?
C43 C44 1.37(3) . ?
C43 C48 1.43(3) . ?
C44 H44 0.9500 . ?
C44 C45 1.37(3) . ?
C45 H45 0.9500 . ?
C45 C46 1.39(4) . ?
C46 H46 0.9500 . ?
C46 C47 1.47(4) . ?
C47 H47 0.9500 . ?
C47 C48 1.31(4) . ?
C48 H48 0.9500 . ?
C49 C50 1.44(3) . ?
C49 C54 1.32(3) . ?
C50 H50 0.9500 . ?
C50 C51 1.44(4) . ?
C51 H51 0.9500 . ?
C51 C52 1.36(4) . ?
C52 H52 0.9500 . ?
C52 C53 1.38(4) . ?
C53 H53 0.9500 . ?
C53 C54 1.46(3) . ?
C54 H54 0.9500 . ?
C55 C56 1.49(3) . ?
C55 C60 1.53(3) . ?
C55 C61 1.51(3) . ?
C56 H56A 0.9900 . ?
C56 H56B 0.9900 . ?
C56 C57 1.50(4) . ?
C57 H57 1.0000 . ?
C57 C58 1.57(5) . ?
C57 C62 1.54(6) . ?
C58 H58A 0.9900 . ?
C58 H58B 0.9900 . ?
C58 C59 1.50(4) . ?
C59 H59 1.0000 . ?
C59 C60 1.52(4) . ?
C59 C63 1.52(4) . ?
C60 H60A 0.9900 . ?
C60 H60B 0.9900 . ?
C61 H61A 0.9900 . ?
C61 H61B 0.9900 . ?
C61 C64 1.63(4) . ?
C62 H62A 0.9900 . ?
C62 H62B 0.9900 . ?
C62 C64 1.52(6) . ?
C63 H63A 0.9900 . ?
C63 H63B 0.9900 . ?
C63 C64 1.47(5) . ?
C64 H64 1.0000 . ?
C65 C66 1.51(2) . ?
C65 C70 1.57(2) . ?
C65 C71 1.52(3) . ?
C66 H66A 0.9900 . ?
C66 H66B 0.9900 . ?
C66 C67 1.49(3) . ?
C67 H67 1.0000 . ?
C67 C68 1.55(3) . ?
C67 C72 1.59(3) . ?
C68 H68A 0.9900 . ?
C68 H68B 0.9900 . ?
C68 C69 1.48(3) . ?
C69 H69 1.0000 . ?
C69 C70 1.55(3) . ?
C69 C73 1.55(3) . ?
C70 H70A 0.9900 . ?
C70 H70B 0.9900 . ?
C71 H71A 0.9900 . ?
C71 H71B 0.9900 . ?
C71 C74 1.50(3) . ?
C72 H72A 0.9900 . ?
C72 H72B 0.9900 . ?
C72 C74 1.51(3) . ?
C73 H73A 0.9900 . ?
C73 H73B 0.9900 . ?
C73 C74 1.51(4) . ?
C74 H74 1.0000 . ?
C75 C76 1.55(3) . ?
C75 C80 1.48(3) . ?
C75 C81 1.50(3) . ?
C76 H76A 0.9900 . ?
C76 H76B 0.9900 . ?
C76 C77 1.56(4) . ?
C77 H77 1.0000 . ?
C77 C78 1.57(3) . ?
C77 C82 1.46(3) . ?
C78 H78A 0.9900 . ?
C78 H78B 0.9900 . ?
C78 C79 1.52(3) . ?
C79 H79 1.0000 . ?
C79 C80 1.56(3) . ?
C79 C83 1.51(4) . ?
C80 H80A 0.9900 . ?
C80 H80B 0.9900 . ?
C81 H81A 0.9900 . ?
C81 H81B 0.9900 . ?
C81 C84 1.57(3) . ?
C82 H82A 0.9900 . ?
C82 H82B 0.9900 . ?
C82 C84 1.53(3) . ?
C83 H83A 0.9900 . ?
C83 H83B 0.9900 . ?
C83 C84 1.58(3) . ?
C84 H84 1.0000 . ?
C85 C86 1.540(10) . ?
C85 C86A 1.537(10) . ?
C85 C90 1.539(10) . ?
C85 C90A 1.539(10) . ?
C85 C91 1.543(10) . ?
C85 C91A 1.542(10) . ?
C86 H86A 0.9900 . ?
C86 H86B 0.9900 . ?
C86 C87 1.540(10) . ?
C86A H86C 0.9900 . ?
C86A H86D 0.9900 . ?
C86A C87A 1.541(10) . ?
C87 H87 1.0000 . ?
C87 C88 1.540(10) . ?
C87 C92 1.540(10) . ?
C87A H87A 1.0000 . ?
C87A C88A 1.540(10) . ?
C87A C92A 1.539(10) . ?
C88 H88A 0.9900 . ?
C88 H88B 0.9900 . ?
C88 C89 1.540(10) . ?
C88A H88C 0.9900 . ?
C88A H88D 0.9900 . ?
C88A C89A 1.538(10) . ?
C89 H89 1.0000 . ?
C89 C90 1.543(10) . ?
C89 C93 1.539(10) . ?
C89A H89A 1.0000 . ?
C89A C90A 1.537(10) . ?
C89A C93A 1.538(10) . ?
C90 H90A 0.9900 . ?
C90 H90B 0.9900 . ?
C90A H90C 0.9900 . ?
C90A H90D 0.9900 . ?
C91 H91A 0.9900 . ?
C91 H91B 0.9900 . ?
C91 C94 1.542(10) . ?
C91A H91C 0.9900 . ?
C91A H91D 0.9900 . ?
C91A C94A 1.538(10) . ?
C92 H92A 0.9900 . ?
C92 H92B 0.9900 . ?
C92 C94 1.538(10) . ?
C92A H92C 0.9900 . ?
C92A H92D 0.9900 . ?
C92A C94A 1.539(10) . ?
C93 H93A 0.9900 . ?
C93 H93B 0.9900 . ?
C93 C94 1.536(10) . ?
C93A H93C 0.9900 . ?
C93A H93D 0.9900 . ?
C93A C94A 1.539(10) . ?
C94 H94 1.0000 . ?
C94A H94A 1.0000 . ?
C95 C96 1.55(3) . ?
C95 C100 1.52(3) . ?
C95 C101 1.45(4) . ?
C96 H96A 0.9900 . ?
C96 H96B 0.9900 . ?
C96 C97 1.52(3) . ?
C97 H97 1.0000 . ?
C97 C98 1.49(5) . ?
C97 C102 1.48(4) . ?
C98 H98A 0.9900 . ?
C98 H98B 0.9900 . ?
C98 C99 1.61(4) . ?
C99 H99 1.0000 . ?
C99 C100 1.58(3) . ?
C99 C103 1.53(4) . ?
C100 H10A 0.9900 . ?
C100 H10B 0.9900 . ?
C101 H10C 0.9900 . ?
C101 H10D 0.9900 . ?
C101 C104 1.54(4) . ?
C102 H10E 0.9900 . ?
C102 H10F 0.9900 . ?
C102 C104 1.52(4) . ?
C103 H10G 0.9900 . ?
C103 H10H 0.9900 . ?
C103 C104 1.52(4) . ?
C104 H104 1.0000 . ?
C105 C106 1.55(3) . ?
C105 C110 1.45(4) . ?
C105 C111 1.49(4) . ?
C106 H10I 0.9900 . ?
C106 H10J 0.9900 . ?
C106 C107 1.56(4) . ?
C107 H107 1.0000 . ?
C107 C108 1.536(10) . ?
C107 C112 1.56(5) . ?
C108 H10K 0.9900 . ?
C108 H10L 0.9900 . ?
C108 C109 1.42(6) . ?
C109 H109 1.0000 . ?
C109 C110 1.53(5) . ?
C109 C113 1.56(7) . ?
C110 H11A 0.9900 . ?
C110 H11B 0.9900 . ?
C111 H11C 0.9900 . ?
C111 H11D 0.9900 . ?
C111 C114 1.57(4) . ?
C112 H11E 0.9900 . ?
C112 H11F 0.9900 . ?
C112 C114 1.56(4) . ?
C113 H11G 0.9900 . ?
C113 H11H 0.9900 . ?
C113 C114 1.542(10) . ?
C114 H114 1.0000 . ?
C115 C116 1.46(5) . ?
C115 C120 1.47(4) . ?
C115 C121 1.46(3) . ?
C116 H11I 0.9900 . ?
C116 H11J 0.9900 . ?
C116 C117 1.60(5) . ?
C117 H117 1.0000 . ?
C117 C118 1.43(6) . ?
C117 C122 1.44(5) . ?
C118 H11K 0.9900 . ?
C118 H11L 0.9900 . ?
C118 C119 1.50(6) . ?
C119 H119 1.0000 . ?
C119 C120 1.48(5) . ?
C119 C123 1.543(10) . ?
C120 H12A 0.9900 . ?
C120 H12B 0.9900 . ?
C121 H12C 0.9900 . ?
C121 H12D 0.9900 . ?
C121 C124 1.57(5) . ?
C122 H12E 0.9900 . ?
C122 H12F 0.9900 . ?
C122 C124 1.47(5) . ?
C123 H12G 0.9900 . ?
C123 H12H 0.9900 . ?
C123 C124 1.51(6) . ?
C124 H124 1.0000 . ?

loop_
_geom_torsion_atom_site_label_1
_geom_torsion_atom_site_label_2
_geom_torsion_atom_site_label_3
_geom_torsion_atom_site_label_4
_geom_torsion
_geom_torsion_site_symmetry_1
_geom_torsion_site_symmetry_2
_geom_torsion_site_symmetry_3
_geom_torsion_site_symmetry_4
_geom_torsion_publ_flag
Au1 P1 C1 C2 44(2) . . . . ?
Au1 P1 C1 C6 -137.4(16) . . . . ?
Au1 P1 C7 C8 36.5(18) . . . . ?
Au1 P1 C7 C12 -145.0(15) . . . . ?
Au1 P1 C13 C14 -142.9(14) . . . . ?
Au1 P1 C13 C18 37.8(16) . . . . ?
Au2 S1 C55 C56 -52.9(17) . . . . ?
Au2 S1 C55 C60 66.2(15) . . . . ?
Au2 S1 C55 C61 -175.5(12) . . . . ?
Au2 S4 C85 C86 128(4) . . . . ?
Au2 S4 C85 C86A -180(3) . . . . ?
Au2 S4 C85 C90 -2(2) . . . . ?
Au2 S4 C85 C90A -52(3) . . . . ?
Au2 S4 C85 C91 -117(3) . . . . ?
Au2 S4 C85 C91A 57(3) . . . . ?
Au3 S1 C55 C56 34.7(18) . . . . ?
Au3 S1 C55 C60 153.7(13) . . . . ?
Au3 S1 C55 C61 -88.0(13) . . . . ?
Au4 S2 C65 C66 -46.8(15) . . . . ?
Au4 S2 C65 C70 75.0(12) . . . . ?
Au4 S2 C65 C71 -169.5(11) . . . . ?
Au5 S2 C65 C66 43.4(15) . . . . ?
Au5 S2 C65 C70 165.2(10) . . . . ?
Au5 S2 C65 C71 -79.3(13) . . . . ?
Au7 S4 C85 C86 -141(4) . . . . ?
Au7 S4 C85 C86A -89(3) . . . . ?
Au7 S4 C85 C90 88(2) . . . . ?
Au7 S4 C85 C90A 39(3) . . . . ?
Au7 S4 C85 C91 -27(3) . . . . ?
Au7 S4 C85 C91A 147(3) . . . . ?
Au8 S5 C95 C96 -162.6(15) . . . . ?
Au8 S5 C95 C100 -43.8(17) . . . . ?
Au8 S5 C95 C101 82.2(16) . . . . ?
Au9 P2 C19 C20 115.3(17) . . . . ?
Au9 P2 C19 C24 -62.0(19) . . . . ?
Au9 P2 C25 C26 143.8(15) . . . . ?
Au9 P2 C25 C30 -34.5(16) . . . . ?
Au9 P2 C31 C32 175.0(15) . . . . ?
Au9 P2 C31 C36 -4.2(16) . . . . ?
Au10 S6 C105 C106 178.0(19) . . . . ?
Au10 S6 C105 C110 56(3) . . . . ?
Au10 S6 C105 C111 -69(2) . . . . ?
Au11 P3 C37 C38 -135.5(18) . . . . ?
Au11 P3 C37 C42 44(2) . . . . ?
Au11 P3 C43 C44 41(2) . . . . ?
Au11 P3 C43 C48 -137.2(17) . . . . ?
Au11 P3 C49 C50 -142.7(17) . . . . ?
Au11 P3 C49 C54 35(2) . . . . ?
Au12 S5 C95 C96 -73.1(16) . . . . ?
Au12 S5 C95 C100 45.6(18) . . . . ?
Au12 S5 C95 C101 171.7(14) . . . . ?
Au12 S7 C115 C116 -69(2) . . . . ?
Au12 S7 C115 C120 180(2) . . . . ?
Au12 S7 C115 C121 55(2) . . . . ?
Au13 S6 C105 C106 86(2) . . . . ?
Au13 S6 C105 C110 -36(3) . . . . ?
Au13 S6 C105 C111 -161(2) . . . . ?
Au13 S7 C115 C116 -168(2) . . . . ?
Au13 S7 C115 C120 81(2) . . . . ?
Au13 S7 C115 C121 -44(2) . . . . ?
S1 C55 C56 C57 -178(2) . . . . ?
S1 C55 C60 C59 175.4(16) . . . . ?
S1 C55 C61 C64 -175.8(18) . . . . ?
S2 C65 C66 C67 -179.7(13) . . . . ?
S2 C65 C70 C69 177.0(13) . . . . ?
S2 C65 C71 C74 -178.4(16) . . . . ?
S3 C75 C76 C77 -178.1(14) . . . . ?
S3 C75 C80 C79 176.0(16) . . . . ?
S3 C75 C81 C84 -173.7(13) . . . . ?
S4 C85 C86 C87 172(4) . . . . ?
S4 C85 C86A C87A -171(4) . . . . ?
S4 C85 C90 C89 171(3) . . . . ?
S4 C85 C90A C89A -178(3) . . . . ?
S4 C85 C91 C94 177(4) . . . . ?
S4 C85 C91A C94A -176(4) . . . . ?
S5 C95 C96 C97 -176.8(19) . . . . ?
S5 C95 C100 C99 175.7(18) . . . . ?
S5 C95 C101 C104 178.6(17) . . . . ?
S6 C105 C106 C107 178(2) . . . . ?
S6 C105 C110 C109 178(3) . . . . ?
S6 C105 C111 C114 -178(2) . . . . ?
S7 C115 C116 C117 -180(3) . . . . ?
S7 C115 C120 C119 178(3) . . . . ?
S7 C115 C121 C124 -175(2) . . . . ?
P1 C1 C2 C3 178(3) . . . . ?
P1 C1 C6 C5 -177.9(18) . . . . ?
P1 C7 C8 C9 178.8(16) . . . . ?
P1 C7 C12 C11 -179.9(15) . . . . ?
P1 C13 C14 C15 -178.3(15) . . . . ?
P1 C13 C18 C17 -179(2) . . . . ?
P2 C19 C20 C21 -178.7(16) . . . . ?
P2 C19 C24 C23 178(2) . . . . ?
P2 C25 C26 C27 177.2(19) . . . . ?
P2 C25 C30 C29 -176.6(17) . . . . ?
P2 C31 C32 C33 -178.8(18) . . . . ?
P2 C31 C36 C35 -179.2(15) . . . . ?
P3 C37 C38 C39 -175(2) . . . . ?
P3 C37 C42 C41 173(2) . . . . ?
P3 C43 C44 C45 -178.3(19) . . . . ?
P3 C43 C48 C47 177(2) . . . . ?
P3 C49 C50 C51 -176.8(19) . . . . ?
P3 C49 C54 C53 -180(2) . . . . ?
C1 P1 C7 C8 -88.7(17) . . . . ?
C1 P1 C7 C12 89.9(18) . . . . ?
C1 P1 C13 C14 -17.3(18) . . . . ?
C1 P1 C13 C18 163.4(15) . . . . ?
C1 C2 C3 C4 2(5) . . . . ?
C2 C1 C6 C5 1(3) . . . . ?
C2 C3 C4 C5 -2(6) . . . . ?
C3 C4 C5 C6 2(5) . . . . ?
C4 C5 C6 C1 -1(4) . . . . ?
C6 C1 C2 C3 -1(4) . . . . ?
C7 P1 C1 C2 167.8(18) . . . . ?
C7 P1 C1 C6 -14(2) . . . . ?
C7 P1 C13 C14 92.1(17) . . . . ?
C7 P1 C13 C18 -87.2(16) . . . . ?
C7 C8 C9 C10 1(3) . . . . ?
C8 C7 C12 C11 -1(3) . . . . ?
C8 C9 C10 C11 0(3) . . . . ?
C9 C10 C11 C12 -1(3) . . . . ?
C10 C11 C12 C7 2(3) . . . . ?
C12 C7 C8 C9 0(3) . . . . ?
C13 P1 C1 C2 -82.8(19) . . . . ?
C13 P1 C1 C6 95.8(19) . . . . ?
C13 P1 C7 C8 164.0(16) . . . . ?
C13 P1 C7 C12 -17.4(19) . . . . ?
C13 C14 C15 C16 -2(3) . . . . ?
C14 C13 C18 C17 1(3) . . . . ?
C14 C15 C16 C17 0(4) . . . . ?
C15 C16 C17 C18 2(4) . . . . ?
C16 C17 C18 C13 -3(4) . . . . ?
C18 C13 C14 C15 1(3) . . . . ?
C19 P2 C25 C26 19.0(19) . . . . ?
C19 P2 C25 C30 -159.3(15) . . . . ?
C19 P2 C31 C32 -60.7(18) . . . . ?
C19 P2 C31 C36 120.2(14) . . . . ?
C19 C20 C21 C22 3(3) . . . . ?
C20 C19 C24 C23 1(4) . . . . ?
C20 C21 C22 C23 -4(4) . . . . ?
C21 C22 C23 C24 3(6) . . . . ?
C22 C23 C24 C19 -2(6) . . . . ?
C24 C19 C20 C21 -1(3) . . . . ?
C25 P2 C19 C20 -117.6(18) . . . . ?
C25 P2 C19 C24 65(2) . . . . ?
C25 P2 C31 C32 48.3(18) . . . . ?
C25 P2 C31 C36 -130.8(14) . . . . ?
C25 C26 C27 C28 3(4) . . . . ?
C26 C25 C30 C29 5(3) . . . . ?
C26 C27 C28 C29 -1(4) . . . . ?
C27 C28 C29 C30 2(4) . . . . ?
C28 C29 C30 C25 -4(3) . . . . ?
C30 C25 C26 C27 -5(3) . . . . ?
C31 P2 C19 C20 -12(2) . . . . ?
C31 P2 C19 C24 170.8(18) . . . . ?
C31 P2 C25 C26 -89.0(18) . . . . ?
C31 P2 C25 C30 92.7(15) . . . . ?
C31 C32 C33 C34 -4(4) . . . . ?
C32 C31 C36 C35 2(3) . . . . ?
C32 C33 C34 C35 5(4) . . . . ?
C33 C34 C35 C36 -3(3) . . . . ?
C34 C35 C36 C31 -1(3) . . . . ?
C36 C31 C32 C33 0(3) . . . . ?
C37 P3 C43 C44 -86(2) . . . . ?
C37 P3 C43 C48 95.0(19) . . . . ?
C37 P3 C49 C50 -16(2) . . . . ?
C37 P3 C49 C54 162(2) . . . . ?
C37 C38 C39 C40 -1(4) . . . . ?
C38 C37 C42 C41 -7(4) . . . . ?
C38 C39 C40 C41 -1(5) . . . . ?
C39 C40 C41 C42 -1(5) . . . . ?
C40 C41 C42 C37 5(5) . . . . ?
C42 C37 C38 C39 5(4) . . . . ?
C43 P3 C37 C38 -10(2) . . . . ?
C43 P3 C37 C42 169.5(19) . . . . ?
C43 P3 C49 C50 94(2) . . . . ?
C43 P3 C49 C54 -88(2) . . . . ?
C43 C44 C45 C46 3(4) . . . . ?
C44 C43 C48 C47 -2(4) . . . . ?
C44 C45 C46 C47 -4(4) . . . . ?
C45 C46 C47 C48 3(4) . . . . ?
C46 C47 C48 C43 0(4) . . . . ?
C48 C43 C44 C45 0(3) . . . . ?
C49 P3 C37 C38 99(2) . . . . ?
C49 P3 C37 C42 -81(2) . . . . ?
C49 P3 C43 C44 165.4(18) . . . . ?
C49 P3 C43 C48 -13(2) . . . . ?
C49 C50 C51 C52 -6(4) . . . . ?
C50 C49 C54 C53 -2(4) . . . . ?
C50 C51 C52 C53 3(5) . . . . ?
C51 C52 C53 C54 1(5) . . . . ?
C52 C53 C54 C49 -1(5) . . . . ?
C54 C49 C50 C51 5(4) . . . . ?
C55 C56 C57 C58 -61(3) . . . . ?
C55 C56 C57 C62 58(3) . . . . ?
C55 C61 C64 C62 -61(3) . . . . ?
C55 C61 C64 C63 61(3) . . . . ?
C56 C55 C60 C59 -64(3) . . . . ?
C56 C55 C61 C64 62(3) . . . . ?
C56 C57 C58 C59 58(4) . . . . ?
C56 C57 C62 C64 -62(3) . . . . ?
C57 C58 C59 C60 -58(4) . . . . ?
C57 C58 C59 C63 62(3) . . . . ?
C57 C62 C64 C61 61(3) . . . . ?
C57 C62 C64 C63 -54(4) . . . . ?
C58 C57 C62 C64 59(3) . . . . ?
C58 C59 C60 C55 62(3) . . . . ?
C58 C59 C63 C64 -55(4) . . . . ?
C59 C63 C64 C61 -65(3) . . . . ?
C59 C63 C64 C62 50(4) . . . . ?
C60 C55 C56 C57 63(3) . . . . ?
C60 C55 C61 C64 -60(3) . . . . ?
C60 C59 C63 C64 67(3) . . . . ?
C61 C55 C56 C57 -60(3) . . . . ?
C61 C55 C60 C59 61(3) . . . . ?
C62 C57 C58 C59 -63(3) . . . . ?
C63 C59 C60 C55 -61(2) . . . . ?
C65 C66 C67 C68 -57(2) . . . . ?
C65 C66 C67 C72 60(2) . . . . ?
C65 C71 C74 C72 -61(2) . . . . ?
C65 C71 C74 C73 63(3) . . . . ?
C66 C65 C70 C69 -56.7(19) . . . . ?
C66 C65 C71 C74 55(2) . . . . ?
C66 C67 C68 C69 58(2) . . . . ?
C66 C67 C72 C74 -61(2) . . . . ?
C67 C68 C69 C70 -59(2) . . . . ?
C67 C68 C69 C73 59(2) . . . . ?
C67 C72 C74 C71 63(2) . . . . ?
C67 C72 C74 C73 -60(2) . . . . ?
C68 C67 C72 C74 56(2) . . . . ?
C68 C69 C70 C65 58(2) . . . . ?
C68 C69 C73 C74 -61(2) . . . . ?
C69 C73 C74 C71 -59(3) . . . . ?
C69 C73 C74 C72 64(2) . . . . ?
C70 C65 C66 C67 58.2(19) . . . . ?
C70 C65 C71 C74 -62(2) . . . . ?
C70 C69 C73 C74 57(2) . . . . ?
C71 C65 C66 C67 -58(2) . . . . ?
C71 C65 C70 C69 60.7(19) . . . . ?
C72 C67 C68 C69 -58(2) . . . . ?
C73 C69 C70 C65 -59(2) . . . . ?
C75 C76 C77 C78 61(2) . . . . ?
C75 C76 C77 C82 -61(2) . . . . ?
C75 C81 C84 C82 55(2) . . . . ?
C75 C81 C84 C83 -63(2) . . . . ?
C76 C75 C80 C79 64(3) . . . . ?
C76 C75 C81 C84 -58(2) . . . . ?
C76 C77 C78 C79 -61(2) . . . . ?
C76 C77 C82 C84 59(2) . . . . ?
C77 C78 C79 C80 61(2) . . . . ?
C77 C78 C79 C83 -59(2) . . . . ?
C77 C82 C84 C81 -57(3) . . . . ?
C77 C82 C84 C83 59(3) . . . . ?
C78 C77 C82 C84 -62(2) . . . . ?
C78 C79 C80 C75 -63(2) . . . . ?
C78 C79 C83 C84 60(2) . . . . ?
C79 C83 C84 C81 63(2) . . . . ?
C79 C83 C84 C82 -58(3) . . . . ?
C80 C75 C76 C77 -63(2) . . . . ?
C80 C75 C81 C84 66(2) . . . . ?
C80 C79 C83 C84 -60(2) . . . . ?
C81 C75 C76 C77 62(2) . . . . ?
C81 C75 C80 C79 -62(2) . . . . ?
C82 C77 C78 C79 61(2) . . . . ?
C83 C79 C80 C75 57(2) . . . . ?
C85 C86 C87 C88 62(6) . . . . ?
C85 C86 C87 C92 -46(7) . . . . ?
C85 C86A C87A C88A -64(5) . . . . ?
C85 C86A C87A C92A 48(6) . . . . ?
C85 C91 C94 C92 60(6) . . . . ?
C85 C91 C94 C93 -46(6) . . . . ?
C85 C91A C94A C92A -61(6) . . . . ?
C85 C91A C94A C93A 55(7) . . . . ?
C86 C85 C90 C89 43(5) . . . . ?
C86 C85 C91 C94 -67(5) . . . . ?
C86 C87 C88 C89 -63(6) . . . . ?
C86 C87 C92 C94 44(8) . . . . ?
C86A C85 C90A C89A -53(6) . . . . ?
C86A C85 C91A C94A 62(6) . . . . ?
C86A C87A C88A C89A 69(5) . . . . ?
C86A C87A C92A C94A -67(8) . . . . ?
C87 C88 C89 C90 57(6) . . . . ?
C87 C88 C89 C93 -57(6) . . . . ?
C87 C92 C94 C91 -47(7) . . . . ?
C87 C92 C94 C93 67(6) . . . . ?
C87A C88A C89A C90A -65(6) . . . . ?
C87A C88A C89A C93A 59(7) . . . . ?
C87A C92A C94A C91A 69(7) . . . . ?
C87A C92A C94A C93A -50(9) . . . . ?
C88 C87 C92 C94 -66(6) . . . . ?
C88 C89 C90 C85 -44(5) . . . . ?
C88 C89 C93 C94 58(6) . . . . ?
C88A C87A C92A C94A 39(9) . . . . ?
C88A C89A C90A C85 51(6) . . . . ?
C88A C89A C93A C94A -63(7) . . . . ?
C89 C93 C94 C91 52(6) . . . . ?
C89 C93 C94 C92 -55(5) . . . . ?
C89A C93A C94A C91A -49(7) . . . . ?
C89A C93A C94A C92A 55(7) . . . . ?
C90 C85 C86 C87 -55(7) . . . . ?
C90 C85 C91 C94 52(5) . . . . ?
C90 C89 C93 C94 -64(5) . . . . ?
C90A C85 C86A C87A 62(5) . . . . ?
C90A C85 C91A C94A -59(6) . . . . ?
C90A C89A C93A C94A 60(6) . . . . ?
C91 C85 C86 C87 54(6) . . . . ?
C91 C85 C90 C89 -69(4) . . . . ?
C91A C85 C86A C87A -50(6) . . . . ?
C91A C85 C90A C89A 67(5) . . . . ?
C92 C87 C88 C89 54(6) . . . . ?
C92A C87A C88A C89A -41(7) . . . . ?
C93 C89 C90 C85 78(4) . . . . ?
C93A C89A C90A C85 -76(6) . . . . ?
C95 C96 C97 C98 -61(3) . . . . ?
C95 C96 C97 C102 60(3) . . . . ?
C95 C101 C104 C102 -60(3) . . . . ?
C95 C101 C104 C103 58(3) . . . . ?
C96 C95 C100 C99 -66(3) . . . . ?
C96 C95 C101 C104 64(3) . . . . ?
C96 C97 C98 C99 63(3) . . . . ?
C96 C97 C102 C104 -59(3) . . . . ?
C97 C98 C99 C100 -62(3) . . . . ?
C97 C98 C99 C103 55(3) . . . . ?
C97 C102 C104 C101 57(3) . . . . ?
C97 C102 C104 C103 -61(3) . . . . ?
C98 C97 C102 C104 61(3) . . . . ?
C98 C99 C100 C95 63(3) . . . . ?
C98 C99 C103 C104 -55(3) . . . . ?
C99 C103 C104 C101 -59(3) . . . . ?
C99 C103 C104 C102 58(3) . . . . ?
C100 C95 C96 C97 62(3) . . . . ?
C100 C95 C101 C104 -58(3) . . . . ?
C100 C99 C103 C104 58(3) . . . . ?
C101 C95 C96 C97 -63(3) . . . . ?
C101 C95 C100 C99 55(3) . . . . ?
C102 C97 C98 C99 -57(3) . . . . ?
C103 C99 C100 C95 -53(3) . . . . ?
C105 C106 C107 C108 55(4) . . . . ?
C105 C106 C107 C112 -62(4) . . . . ?
C105 C111 C114 C112 61(4) . . . . ?
C105 C111 C114 C113 -54(4) . . . . ?
C106 C105 C110 C109 58(5) . . . . ?
C106 C105 C111 C114 -65(4) . . . . ?
C106 C107 C108 C109 -60(6) . . . . ?
C106 C107 C112 C114 62(4) . . . . ?
C107 C108 C109 C110 60(6) . . . . ?
C107 C108 C109 C113 -57(5) . . . . ?
C107 C112 C114 C111 -60(4) . . . . ?
C107 C112 C114 C113 55(4) . . . . ?
C108 C107 C112 C114 -54(4) . . . . ?
C108 C109 C110 C105 -59(6) . . . . ?
C108 C109 C113 C114 57(4) . . . . ?
C109 C113 C114 C111 59(4) . . . . ?
C109 C113 C114 C112 -53(4) . . . . ?
C110 C105 C106 C107 -56(4) . . . . ?
C110 C105 C111 C114 55(4) . . . . ?
C110 C109 C113 C114 -62(4) . . . . ?
C111 C105 C106 C107 65(3) . . . . ?
C111 C105 C110 C109 -60(4) . . . . ?
C112 C107 C108 C109 55(5) . . . . ?
C113 C109 C110 C105 62(5) . . . . ?
C115 C116 C117 C118 63(4) . . . . ?
C115 C116 C117 C122 -55(5) . . . . ?
C115 C121 C124 C122 56(4) . . . . ?
C115 C121 C124 C123 -66(3) . . . . ?
C116 C115 C120 C119 65(4) . . . . ?
C116 C115 C121 C124 -54(4) . . . . ?
C116 C117 C118 C119 -61(4) . . . . ?
C116 C117 C122 C124 55(5) . . . . ?
C117 C118 C119 C120 65(4) . . . . ?
C117 C118 C119 C123 -55(5) . . . . ?
C117 C122 C124 C121 -60(4) . . . . ?
C117 C122 C124 C123 60(4) . . . . ?
C118 C117 C122 C124 -55(5) . . . . ?
C118 C119 C120 C115 -64(4) . . . . ?
C118 C119 C123 C124 56(4) . . . . ?
C119 C123 C124 C121 64(4) . . . . ?
C119 C123 C124 C122 -60(4) . . . . ?
C120 C115 C116 C117 -64(4) . . . . ?
C120 C115 C121 C124 61(3) . . . . ?
C120 C119 C123 C124 -60(5) . . . . ?
C121 C115 C116 C117 56(4) . . . . ?
C121 C115 C120 C119 -56(4) . . . . ?
C122 C117 C118 C119 54(5) . . . . ?
C123 C119 C120 C115 55(5) . . . . ?

loop_
_platon_squeeze_void_nr
_platon_squeeze_void_average_x
_platon_squeeze_void_average_y
_platon_squeeze_void_average_z
_platon_squeeze_void_volume
_platon_squeeze_void_count_electrons
_platon_squeeze_void_content
1 0.000 0.500 1.000 1294 -55 ' '
2 0.115 0.720 0.527 35 -4 ' '
3 0.884 0.280 0.473 35 -4 ' '
